data_1566334
loop_
_publ_author_name
'Deziel, Anthony P.'
'Espinosa, Matthew R.'
'Pavlovic, Ljiljana'
'Charboneau, David J.'
'Hazari, Nilay'
'Hopmann, Kathrin H.'
'Mercado, Brandon Q.'

_publ_section_title
;
 Ligand and solvent effects on CO2 insertion into group 10 metal alkyl
 bonds
;
_journal_issue 8
_journal_name_full 'Chemical Science'
_journal_page_first 2391
_journal_page_last 2404
_journal_paper_doi 10.1039/D1SC06346D
_journal_volume 13
_journal_year 2022
_chemical_formula_sum 'C34.67 H59 B N2 Ni P2'
_chemical_formula_weight 635.30
_space_group_crystal_system monoclinic
_space_group_IT_number 14
_space_group_name_Hall '-P 2ybc'
_space_group_name_H-M_alt 'P 1 21/c 1'
_atom_sites_solution_hydrogens geom
_atom_sites_solution_primary SHELXT
_atom_sites_solution_secondary difmap
_audit_creation_method SHELXL-2014/7
_audit_update_record
;
2021-09-03 deposited with the CCDC.	2022-02-01 downloaded from the CCDC.
;
_cell_angle_alpha 90
_cell_angle_beta 101.639(5)
_cell_angle_gamma 90
_cell_formula_units_Z 12
_cell_length_a 23.1838(12)
_cell_length_b 26.0619(11)
_cell_length_c 17.5360(7)
_cell_measurement_reflns_used 11558
_cell_measurement_temperature 93(2)
_cell_measurement_theta_max 24.9800
_cell_measurement_theta_min 3.2350
_cell_volume 10377.6(8)
_computing_cell_refinement 'CrysAlisPro 1.171.39.31a (Rigaku OD, 2017)'
_computing_data_collection 'CrysAlisPro 1.171.39.31a (Rigaku OD, 2017)'
_computing_data_reduction 'CrysAlisPro 1.171.39.31a (Rigaku OD, 2017)'
_computing_molecular_graphics 'Olex2 (Dolomanov et al., 2009)'
_computing_publication_material 'CIFTAB-2014/2 (Sheldrick, 2014)'
_computing_structure_refinement 'SHELXL-2014/7 (Sheldrick, 2014)'
_computing_structure_solution 'SHELXT-2014/5 (Sheldrick, 2014)'
_diffrn_ambient_temperature 93(2)
_diffrn_detector_area_resol_mean 5.8
_diffrn_measured_fraction_theta_full 0.973
_diffrn_measured_fraction_theta_max 0.973
_diffrn_measurement_device_type 'Dectris Pilatus 3R'
_diffrn_measurement_method \w
_diffrn_radiation_type MoK\a
_diffrn_radiation_wavelength 0.71073
_diffrn_reflns_av_R_equivalents 0.1014
_diffrn_reflns_av_unetI/netI 0.0758
_diffrn_reflns_Laue_measured_fraction_full 0.973
_diffrn_reflns_Laue_measured_fraction_max 0.973
_diffrn_reflns_limit_h_max 26
_diffrn_reflns_limit_h_min -27
_diffrn_reflns_limit_k_max 30
_diffrn_reflns_limit_k_min -31
_diffrn_reflns_limit_l_max 20
_diffrn_reflns_limit_l_min -20
_diffrn_reflns_number 36095
_diffrn_reflns_point_group_measured_fraction_full 0.973
_diffrn_reflns_point_group_measured_fraction_max 0.973
_diffrn_reflns_theta_full 25.204
_diffrn_reflns_theta_max 25.204
_diffrn_reflns_theta_min 2.952
_diffrn_source 'microfocus rotating anode'
_exptl_absorpt_coefficient_mu 0.679
_exptl_absorpt_correction_T_max 1.00000
_exptl_absorpt_correction_T_min 0.55285
_exptl_absorpt_correction_type multi-scan
_exptl_absorpt_process_details
; 
CrysAlisPro 1.171.39.31a (Rigaku Oxford Diffraction, 2017) 
Empirical absorption correction using spherical harmonics, 
 implemented in SCALE3 ABSPACK scaling algorithm. 
;
_exptl_crystal_colour Yellow
_exptl_crystal_density_diffrn 1.220
_exptl_crystal_description Block
_exptl_crystal_F_000 4128
_exptl_crystal_size_max 0.300
_exptl_crystal_size_mid 0.200
_exptl_crystal_size_min 0.100
_refine_diff_density_max 1.476
_refine_diff_density_min -1.236
_refine_diff_density_rms 0.146
_refine_ls_extinction_method none
_refine_ls_goodness_of_fit_ref 1.026
_refine_ls_hydrogen_treatment constr
_refine_ls_matrix_type full
_refine_ls_number_parameters 1105
_refine_ls_number_reflns 36095
_refine_ls_number_restraints 0
_refine_ls_restrained_S_all 1.026
_refine_ls_R_factor_all 0.1464
_refine_ls_R_factor_gt 0.0945
_refine_ls_shift/su_max 0.000
_refine_ls_shift/su_mean 0.000
_refine_ls_structure_factor_coef Fsqd
_refine_ls_weighting_details 'w=1/[\s^2^(Fo^2^)+(0.1826P)^2^+55.8112P] where P=(Fo^2^+2Fc^2^)/3'
_refine_ls_weighting_scheme calc
_refine_ls_wR_factor_gt 0.2577
_refine_ls_wR_factor_ref 0.3333
_reflns_Friedel_coverage 0.000
_reflns_number_gt 23932
_reflns_number_total 36095
_reflns_threshold_expression 'I > 2\s(I)'
_cod_data_source_file d1sc06346d3.cif
_cod_data_source_block 007c-18066
_cod_depositor_comments 'Adding full bibliography for 1566334--1566339.cif.'
_cod_original_sg_symbol_H-M 'P 21/c'
_cod_database_code 1566334
_shelx_shelxl_version_number 2014/7
_shelx_space_group_comment
; 
The symmetry employed for this shelxl refinement is uniquely defined 
by the following loop, which should always be used as a source of 
symmetry information in preference to the above space-group names. 
They are only intended as comments. 
;
_shelx_estimated_absorpt_t_min 0.822
_shelx_estimated_absorpt_t_max 0.935

loop_
_space_group_symop_operation_xyz
'x, y, z'
'-x, y+1/2, -z+1/2'
'-x, -y, -z'
'x, -y-1/2, z-1/2'

loop_
_atom_site_label
_atom_site_type_symbol
_atom_site_fract_x
_atom_site_fract_y
_atom_site_fract_z
_atom_site_U_iso_or_equiv
_atom_site_adp_type
_atom_site_occupancy
_atom_site_site_symmetry_order
_atom_site_calc_flag
_atom_site_refinement_flags_posn
_atom_site_refinement_flags_adp
_atom_site_refinement_flags_occupancy
_atom_site_disorder_assembly
_atom_site_disorder_group
Ni1 Ni 0.95739(5) 0.71534(4) 0.81604(6) 0.0180(3) Uani 1 1 d . . . . .
P1 P 0.99454(10) 0.75459(8) 0.92230(13) 0.0184(5) Uani 1 1 d . . . . .
P2 P 0.90952(10) 0.65844(9) 0.74107(13) 0.0189(5) Uani 1 1 d . . . . .
N1 N 0.9295(3) 0.6858(3) 0.9715(4) 0.0214(17) Uani 1 1 d . . . . .
N2 N 0.8845(3) 0.6330(3) 0.8736(4) 0.0214(16) Uani 1 1 d . . . . .
C1 C 0.9922(5) 0.7565(4) 0.7388(5) 0.031(2) Uani 1 1 d . . . . .
H1A H 0.9796 0.7923 0.7399 0.046 Uiso 1 1 calc R U . . .
H1B H 0.9786 0.7424 0.6865 0.046 Uiso 1 1 calc R U . . .
H1C H 1.0352 0.7547 0.7527 0.046 Uiso 1 1 calc R U . . .
B2 B 0.9231(4) 0.6759(4) 0.8886(6) 0.018(2) Uani 1 1 d . . . . .
C3 C 0.8958(4) 0.6504(3) 1.0033(6) 0.024(2) Uani 1 1 d . . . . .
C4 C 0.8874(4) 0.6444(4) 1.0778(6) 0.028(2) Uani 1 1 d . . . . .
H4 H 0.9059 0.6664 1.1186 0.034 Uiso 1 1 calc R U . . .
C5 C 0.8505(5) 0.6045(4) 1.0916(6) 0.039(3) Uani 1 1 d . . . . .
H5 H 0.8428 0.6005 1.1425 0.047 Uiso 1 1 calc R U . . .
C6 C 0.8245(5) 0.5704(4) 1.0336(6) 0.037(3) Uani 1 1 d . . . . .
H6 H 0.8009 0.5430 1.0456 0.044 Uiso 1 1 calc R U . . .
C7 C 0.8332(4) 0.5768(4) 0.9576(6) 0.030(2) Uani 1 1 d . . . . .
H7 H 0.8152 0.5540 0.9174 0.036 Uiso 1 1 calc R U . . .
C8 C 0.8684(4) 0.6166(4) 0.9415(5) 0.025(2) Uani 1 1 d . . . . .
C9 C 0.9701(4) 0.7250(4) 1.0081(5) 0.024(2) Uani 1 1 d . . . . .
H9A H 1.0037 0.7098 1.0451 0.029 Uiso 1 1 calc R U . . .
H9B H 0.9501 0.7504 1.0358 0.029 Uiso 1 1 calc R U . . .
C10 C 0.8637(4) 0.6166(3) 0.7925(5) 0.0224(19) Uani 1 1 d . . . . .
H10A H 0.8211 0.6235 0.7746 0.027 Uiso 1 1 calc R U . . .
H10B H 0.8715 0.5798 0.7855 0.027 Uiso 1 1 calc R U . . .
C11 C 1.0756(4) 0.7507(3) 0.9460(5) 0.023(2) Uani 1 1 d . . . . .
H11 H 1.0897 0.7690 0.9031 0.027 Uiso 1 1 calc R U . . .
C12 C 1.0945(4) 0.6942(3) 0.9418(5) 0.024(2) Uani 1 1 d . . . . .
H12A H 1.0789 0.6741 0.9810 0.029 Uiso 1 1 calc R U . . .
H12B H 1.0770 0.6803 0.8898 0.029 Uiso 1 1 calc R U . . .
C13 C 1.1613(4) 0.6877(4) 0.9562(6) 0.029(2) Uani 1 1 d . . . . .
H13A H 1.1763 0.7023 0.9118 0.035 Uiso 1 1 calc R U . . .
H13B H 1.1711 0.6507 0.9596 0.035 Uiso 1 1 calc R U . . .
C14 C 1.1917(4) 0.7145(4) 1.0316(6) 0.031(2) Uani 1 1 d . . . . .
H14A H 1.1811 0.6967 1.0768 0.038 Uiso 1 1 calc R U . . .
H14B H 1.2350 0.7122 1.0368 0.038 Uiso 1 1 calc R U . . .
C15 C 1.1736(4) 0.7704(4) 1.0318(6) 0.030(2) Uani 1 1 d . . . . .
H15A H 1.1868 0.7885 0.9888 0.036 Uiso 1 1 calc R U . . .
H15B H 1.1934 0.7865 1.0814 0.036 Uiso 1 1 calc R U . . .
C16 C 1.1070(4) 0.7765(4) 1.0225(5) 0.024(2) Uani 1 1 d . . . . .
H16A H 1.0967 0.8133 1.0216 0.029 Uiso 1 1 calc R U . . .
H16B H 1.0938 0.7604 1.0672 0.029 Uiso 1 1 calc R U . . .
C17 C 0.9749(4) 0.8225(3) 0.9328(5) 0.021(2) Uani 1 1 d . . . . .
H17 H 0.9898 0.8325 0.9883 0.025 Uiso 1 1 calc R U . . .
C18 C 1.0026(4) 0.8593(4) 0.8819(6) 0.028(2) Uani 1 1 d . . . . .
H18A H 1.0460 0.8559 0.8953 0.033 Uiso 1 1 calc R U . . .
H18B H 0.9893 0.8498 0.8265 0.033 Uiso 1 1 calc R U . . .
C19 C 0.9857(5) 0.9149(4) 0.8933(6) 0.033(2) Uani 1 1 d . . . . .
H19A H 1.0021 0.9256 0.9475 0.040 Uiso 1 1 calc R U . . .
H19B H 1.0027 0.9373 0.8579 0.040 Uiso 1 1 calc R U . . .
C20 C 0.9193(6) 0.9212(5) 0.8767(7) 0.051(3) Uani 1 1 d . . . . .
H20A H 0.9030 0.9128 0.8215 0.061 Uiso 1 1 calc R U . . .
H20B H 0.9091 0.9572 0.8858 0.061 Uiso 1 1 calc R U . . .
C21 C 0.8921(5) 0.8855(4) 0.9297(6) 0.039(3) Uani 1 1 d . . . . .
H21A H 0.8487 0.8896 0.9184 0.046 Uiso 1 1 calc R U . . .
H21B H 0.9071 0.8948 0.9849 0.046 Uiso 1 1 calc R U . . .
C22 C 0.9083(4) 0.8285(4) 0.9156(5) 0.028(2) Uani 1 1 d . . . . .
H22A H 0.8910 0.8055 0.9499 0.034 Uiso 1 1 calc R U . . .
H22B H 0.8921 0.8188 0.8609 0.034 Uiso 1 1 calc R U . . .
C23 C 0.9550(4) 0.6094(3) 0.7054(5) 0.0211(19) Uani 1 1 d . . . . .
H23 H 0.9280 0.5828 0.6765 0.025 Uiso 1 1 calc R U . . .
C24 C 0.9910(4) 0.6326(4) 0.6488(6) 0.026(2) Uani 1 1 d . . . . .
H24A H 0.9638 0.6464 0.6025 0.031 Uiso 1 1 calc R U . . .
H24B H 1.0152 0.6614 0.6747 0.031 Uiso 1 1 calc R U . . .
C25 C 1.0307(4) 0.5930(4) 0.6235(6) 0.031(2) Uani 1 1 d . . . . .
H25A H 1.0551 0.6094 0.5902 0.038 Uiso 1 1 calc R U . . .
H25B H 1.0063 0.5662 0.5922 0.038 Uiso 1 1 calc R U . . .
C26 C 1.0707(4) 0.5680(4) 0.6936(7) 0.034(2) Uani 1 1 d . . . . .
H26A H 1.0956 0.5418 0.6752 0.041 Uiso 1 1 calc R U . . .
H26B H 1.0971 0.5944 0.7227 0.041 Uiso 1 1 calc R U . . .
C27 C 1.0358(5) 0.5435(4) 0.7466(6) 0.032(2) Uani 1 1 d . . . . .
H27A H 1.0629 0.5290 0.7926 0.039 Uiso 1 1 calc R U . . .
H27B H 1.0119 0.5151 0.7191 0.039 Uiso 1 1 calc R U . . .
C28 C 0.9953(4) 0.5833(4) 0.7732(5) 0.028(2) Uani 1 1 d . . . . .
H28A H 0.9710 0.5662 0.8062 0.034 Uiso 1 1 calc R U . . .
H28B H 1.0197 0.6096 0.8054 0.034 Uiso 1 1 calc R U . . .
C29 C 0.8566(4) 0.6849(3) 0.6575(5) 0.0186(18) Uani 1 1 d . . . . .
H29 H 0.8802 0.7037 0.6245 0.022 Uiso 1 1 calc R U . . .
C30 C 0.8185(4) 0.6449(4) 0.6039(5) 0.027(2) Uani 1 1 d . . . . .
H30A H 0.8442 0.6216 0.5810 0.032 Uiso 1 1 calc R U . . .
H30B H 0.7959 0.6239 0.6347 0.032 Uiso 1 1 calc R U . . .
C31 C 0.7759(4) 0.6731(4) 0.5385(5) 0.030(2) Uani 1 1 d . . . . .
H31A H 0.7990 0.6914 0.5054 0.036 Uiso 1 1 calc R U . . .
H31B H 0.7508 0.6475 0.5056 0.036 Uiso 1 1 calc R U . . .
C32 C 0.7371(4) 0.7109(4) 0.5692(6) 0.032(2) Uani 1 1 d . . . . .
H32A H 0.7118 0.6924 0.5993 0.038 Uiso 1 1 calc R U . . .
H32B H 0.7112 0.7283 0.5250 0.038 Uiso 1 1 calc R U . . .
C33 C 0.7746(4) 0.7511(4) 0.6218(6) 0.029(2) Uani 1 1 d . . . . .
H33A H 0.7965 0.7722 0.5902 0.035 Uiso 1 1 calc R U . . .
H33B H 0.7485 0.7742 0.6442 0.035 Uiso 1 1 calc R U . . .
C34 C 0.8183(4) 0.7249(4) 0.6878(6) 0.028(2) Uani 1 1 d . . . . .
H34A H 0.8441 0.7513 0.7178 0.033 Uiso 1 1 calc R U . . .
H34B H 0.7961 0.7080 0.7235 0.033 Uiso 1 1 calc R U . . .
Ni2 Ni 0.53442(5) 0.71145(4) 0.65812(6) 0.0179(3) Uani 1 1 d . . . . .
P3 P 0.57999(10) 0.65238(9) 0.73194(13) 0.0194(5) Uani 1 1 d . . . . .
P4 P 0.50462(10) 0.75588(8) 0.55473(13) 0.0188(5) Uani 1 1 d . . . . .
N3 N 0.6100(3) 0.6315(3) 0.5999(4) 0.0198(16) Uani 1 1 d . . . . .
N4 N 0.5692(3) 0.6870(3) 0.5052(4) 0.0201(16) Uani 1 1 d . . . . .
C35 C 0.4931(4) 0.7481(3) 0.7336(5) 0.027(2) Uani 1 1 d . . . . .
H35A H 0.5039 0.7845 0.7359 0.041 Uiso 1 1 calc R U . . .
H35B H 0.5051 0.7329 0.7855 0.041 Uiso 1 1 calc R U . . .
H35C H 0.4504 0.7447 0.7161 0.041 Uiso 1 1 calc R U . . .
B36 B 0.5730(4) 0.6755(4) 0.5860(5) 0.0163(19) Uani 1 1 d . . . . .
C37 C 0.6268(4) 0.6159(4) 0.5315(5) 0.023(2) Uani 1 1 d . . . . .
C38 C 0.6602(4) 0.5748(4) 0.5151(6) 0.026(2) Uani 1 1 d . . . . .
H38 H 0.6766 0.5510 0.5546 0.031 Uiso 1 1 calc R U . . .
C39 C 0.6689(5) 0.5692(4) 0.4406(6) 0.035(2) Uani 1 1 d . . . . .
H39 H 0.6924 0.5416 0.4286 0.042 Uiso 1 1 calc R U . . .
C40 C 0.6439(5) 0.6033(4) 0.3823(6) 0.033(2) Uani 1 1 d . . . . .
H40 H 0.6499 0.5980 0.3308 0.039 Uiso 1 1 calc R U . . .
C41 C 0.6102(4) 0.6453(4) 0.3974(6) 0.027(2) Uani 1 1 d . . . . .
H41 H 0.5941 0.6688 0.3574 0.033 Uiso 1 1 calc R U . . .
C42 C 0.6013(4) 0.6512(3) 0.4716(5) 0.0210(19) Uani 1 1 d . . . . .
C43 C 0.6236(4) 0.6091(4) 0.6774(6) 0.027(2) Uani 1 1 d . . . . .
H43A H 0.6663 0.6106 0.6999 0.033 Uiso 1 1 calc R U . . .
H43B H 0.6100 0.5731 0.6770 0.033 Uiso 1 1 calc R U . . .
C44 C 0.5298(4) 0.7270(3) 0.4684(5) 0.0225(19) Uani 1 1 d . . . . .
H44A H 0.4963 0.7126 0.4302 0.027 Uiso 1 1 calc R U . . .
H44B H 0.5507 0.7525 0.4421 0.027 Uiso 1 1 calc R U . . .
C45 C 0.5348(4) 0.6051(3) 0.7716(5) 0.0227(19) Uani 1 1 d . . . . .
H45 H 0.5598 0.5743 0.7892 0.027 Uiso 1 1 calc R U . . .
C46 C 0.5094(4) 0.6245(4) 0.8397(6) 0.031(2) Uani 1 1 d . . . . .
H46A H 0.4866 0.6562 0.8243 0.037 Uiso 1 1 calc R U . . .
H46B H 0.5419 0.6329 0.8838 0.037 Uiso 1 1 calc R U . . .
C47 C 0.4690(4) 0.5836(4) 0.8656(6) 0.034(2) Uani 1 1 d . . . . .
H47A H 0.4926 0.5528 0.8850 0.041 Uiso 1 1 calc R U . . .
H47B H 0.4518 0.5974 0.9086 0.041 Uiso 1 1 calc R U . . .
C48 C 0.4192(5) 0.5684(5) 0.7970(7) 0.040(3) Uani 1 1 d . . . . .
H48A H 0.3942 0.5418 0.8144 0.048 Uiso 1 1 calc R U . . .
H48B H 0.3942 0.5987 0.7798 0.048 Uiso 1 1 calc R U . . .
C49 C 0.4436(6) 0.5480(5) 0.7296(7) 0.045(3) Uani 1 1 d . . . . .
H49A H 0.4108 0.5392 0.6860 0.054 Uiso 1 1 calc R U . . .
H49B H 0.4666 0.5164 0.7456 0.054 Uiso 1 1 calc R U . . .
C50 C 0.4834(5) 0.5883(4) 0.7024(6) 0.039(3) Uani 1 1 d . . . . .
H50A H 0.4597 0.6187 0.6821 0.047 Uiso 1 1 calc R U . . .
H50B H 0.5005 0.5739 0.6596 0.047 Uiso 1 1 calc R U . . .
C51 C 0.6346(4) 0.6786(4) 0.8140(5) 0.025(2) Uani 1 1 d . . . . .
H51 H 0.6121 0.6976 0.8480 0.031 Uiso 1 1 calc R U . . .
C52 C 0.6735(4) 0.6389(3) 0.8664(5) 0.026(2) Uani 1 1 d . . . . .
H52A H 0.6964 0.6187 0.8351 0.031 Uiso 1 1 calc R U . . .
H52B H 0.6483 0.6150 0.8892 0.031 Uiso 1 1 calc R U . . .
C53 C 0.7158(4) 0.6675(4) 0.9322(6) 0.033(2) Uani 1 1 d . . . . .
H53A H 0.6927 0.6861 0.9651 0.040 Uiso 1 1 calc R U . . .
H53B H 0.7412 0.6423 0.9655 0.040 Uiso 1 1 calc R U . . .
C54 C 0.7543(4) 0.7055(4) 0.8988(6) 0.031(2) Uani 1 1 d . . . . .
H54A H 0.7796 0.6864 0.8694 0.038 Uiso 1 1 calc R U . . .
H54B H 0.7803 0.7237 0.9421 0.038 Uiso 1 1 calc R U . . .
C55 C 0.7174(4) 0.7450(4) 0.8447(6) 0.030(2) Uani 1 1 d . . . . .
H55A H 0.6968 0.7678 0.8757 0.036 Uiso 1 1 calc R U . . .
H55B H 0.7436 0.7664 0.8199 0.036 Uiso 1 1 calc R U . . .
C56 C 0.6720(4) 0.7182(4) 0.7817(5) 0.026(2) Uani 1 1 d . . . . .
H56A H 0.6457 0.7445 0.7523 0.031 Uiso 1 1 calc R U . . .
H56B H 0.6929 0.7010 0.7449 0.031 Uiso 1 1 calc R U . . .
C57 C 0.4234(4) 0.7600(3) 0.5258(5) 0.024(2) Uani 1 1 d . . . . .
H57 H 0.4095 0.7806 0.5668 0.029 Uiso 1 1 calc R U . . .
C58 C 0.3990(4) 0.7051(4) 0.5297(6) 0.029(2) Uani 1 1 d . . . . .
H58A H 0.4147 0.6828 0.4929 0.035 Uiso 1 1 calc R U . . .
H58B H 0.4127 0.6912 0.5828 0.035 Uiso 1 1 calc R U . . .
C59 C 0.3318(4) 0.7040(4) 0.5095(6) 0.033(2) Uani 1 1 d . . . . .
H59A H 0.3160 0.7215 0.5510 0.040 Uiso 1 1 calc R U . . .
H59B H 0.3181 0.6679 0.5067 0.040 Uiso 1 1 calc R U . . .
C60 C 0.3084(4) 0.7311(4) 0.4298(6) 0.033(2) Uani 1 1 d . . . . .
H60A H 0.3207 0.7114 0.3876 0.040 Uiso 1 1 calc R U . . .
H60B H 0.2648 0.7318 0.4193 0.040 Uiso 1 1 calc R U . . .
C61 C 0.3314(4) 0.7853(4) 0.4298(5) 0.030(2) Uani 1 1 d . . . . .
H61A H 0.3168 0.8058 0.4695 0.036 Uiso 1 1 calc R U . . .
H61B H 0.3166 0.8012 0.3783 0.036 Uiso 1 1 calc R U . . .
C62 C 0.3984(4) 0.7856(4) 0.4474(6) 0.028(2) Uani 1 1 d . . . . .
H62A H 0.4126 0.8215 0.4483 0.034 Uiso 1 1 calc R U . . .
H62B H 0.4128 0.7672 0.4055 0.034 Uiso 1 1 calc R U . . .
C63 C 0.5344(4) 0.8220(3) 0.5539(5) 0.0208(19) Uani 1 1 d . . . . .
H63 H 0.5231 0.8360 0.4999 0.025 Uiso 1 1 calc R U . . .
C64 C 0.6018(4) 0.8190(3) 0.5766(6) 0.026(2) Uani 1 1 d . . . . .
H64A H 0.6168 0.7973 0.5386 0.031 Uiso 1 1 calc R U . . .
H64B H 0.6134 0.8029 0.6285 0.031 Uiso 1 1 calc R U . . .
C65 C 0.6300(5) 0.8731(4) 0.5784(6) 0.033(2) Uani 1 1 d . . . . .
H65A H 0.6733 0.8703 0.5945 0.039 Uiso 1 1 calc R U . . .
H65B H 0.6208 0.8884 0.5256 0.039 Uiso 1 1 calc R U . . .
C66 C 0.6067(5) 0.9071(4) 0.6343(6) 0.036(3) Uani 1 1 d . . . . .
H66A H 0.6245 0.9417 0.6343 0.043 Uiso 1 1 calc R U . . .
H66B H 0.6182 0.8929 0.6876 0.043 Uiso 1 1 calc R U . . .
C67 C 0.5394(5) 0.9116(4) 0.6121(6) 0.038(3) Uani 1 1 d . . . . .
H67A H 0.5281 0.9278 0.5602 0.045 Uiso 1 1 calc R U . . .
H67B H 0.5252 0.9337 0.6503 0.045 Uiso 1 1 calc R U . . .
C68 C 0.5102(4) 0.8584(4) 0.6103(6) 0.029(2) Uani 1 1 d . . . . .
H68A H 0.4670 0.8619 0.5930 0.034 Uiso 1 1 calc R U . . .
H68B H 0.5182 0.8435 0.6633 0.034 Uiso 1 1 calc R U . . .
Ni3 Ni 0.25218(4) 0.57716(4) 0.24337(6) 0.0164(3) Uani 1 1 d . . . . .
P5 P 0.34101(10) 0.59313(8) 0.23364(13) 0.0173(5) Uani 1 1 d . . . . .
P6 P 0.16349(10) 0.59147(8) 0.25461(13) 0.0182(5) Uani 1 1 d . . . . .
N5 N 0.2971(3) 0.6853(3) 0.2322(4) 0.0194(16) Uani 1 1 d . . . . .
N6 N 0.2021(3) 0.6842(3) 0.2435(4) 0.0200(16) Uani 1 1 d . . . . .
C69 C 0.2548(4) 0.5001(4) 0.2474(6) 0.032(3) Uani 1 1 d . . . . .
H69A H 0.2810 0.4875 0.2142 0.048 Uiso 1 1 calc R U . . .
H69B H 0.2151 0.4864 0.2288 0.048 Uiso 1 1 calc R U . . .
H69C H 0.2695 0.4889 0.3011 0.048 Uiso 1 1 calc R U . . .
B70 B 0.2511(4) 0.6507(4) 0.2392(6) 0.024(2) Uani 1 1 d . . . . .
C71 C 0.2782(4) 0.7359(3) 0.2299(5) 0.0198(19) Uani 1 1 d . . . . .
C72 C 0.3063(4) 0.7825(3) 0.2188(6) 0.027(2) Uani 1 1 d . . . . .
H72 H 0.3459 0.7832 0.2121 0.032 Uiso 1 1 calc R U . . .
C73 C 0.2739(5) 0.8278(4) 0.2180(6) 0.036(2) Uani 1 1 d . . . . .
H73 H 0.2920 0.8598 0.2120 0.043 Uiso 1 1 calc R U . . .
C74 C 0.2159(5) 0.8266(3) 0.2258(6) 0.031(2) Uani 1 1 d . . . . .
H74 H 0.1950 0.8581 0.2240 0.038 Uiso 1 1 calc R U . . .
C75 C 0.1864(4) 0.7806(4) 0.2363(5) 0.028(2) Uani 1 1 d . . . . .
H75 H 0.1466 0.7806 0.2426 0.033 Uiso 1 1 calc R U . . .
C76 C 0.2183(4) 0.7352(3) 0.2369(5) 0.0215(19) Uani 1 1 d . . . . .
C77 C 0.3563(4) 0.6646(3) 0.2342(5) 0.0201(18) Uani 1 1 d . . . . .
H77A H 0.3843 0.6751 0.2820 0.024 Uiso 1 1 calc R U . . .
H77B H 0.3717 0.6752 0.1879 0.024 Uiso 1 1 calc R U . . .
C78 C 0.1453(4) 0.6624(3) 0.2482(5) 0.0211(19) Uani 1 1 d . . . . .
H78A H 0.1151 0.6705 0.2013 0.025 Uiso 1 1 calc R U . . .
H78B H 0.1317 0.6746 0.2951 0.025 Uiso 1 1 calc R U . . .
C79 C 0.3659(4) 0.5733(3) 0.1448(5) 0.0208(19) Uani 1 1 d . . . . .
H79 H 0.4051 0.5897 0.1459 0.025 Uiso 1 1 calc R U . . .
C80 C 0.3737(5) 0.5156(4) 0.1381(6) 0.028(2) Uani 1 1 d . . . . .
H80A H 0.3361 0.4982 0.1400 0.033 Uiso 1 1 calc R U . . .
H80B H 0.4036 0.5034 0.1829 0.033 Uiso 1 1 calc R U . . .
C81 C 0.3930(5) 0.5011(4) 0.0619(6) 0.036(3) Uani 1 1 d . . . . .
H81A H 0.4329 0.5151 0.0627 0.044 Uiso 1 1 calc R U . . .
H81B H 0.3952 0.4633 0.0580 0.044 Uiso 1 1 calc R U . . .
C82 C 0.3509(6) 0.5217(4) -0.0079(6) 0.039(3) Uani 1 1 d . . . . .
H82A H 0.3124 0.5042 -0.0127 0.047 Uiso 1 1 calc R U . . .
H82B H 0.3663 0.5142 -0.0555 0.047 Uiso 1 1 calc R U . . .
C83 C 0.3423(6) 0.5797(4) -0.0013(6) 0.040(3) Uani 1 1 d . . . . .
H83A H 0.3798 0.5974 -0.0030 0.048 Uiso 1 1 calc R U . . .
H83B H 0.3123 0.5916 -0.0462 0.048 Uiso 1 1 calc R U . . .
C84 C 0.3232(4) 0.5933(4) 0.0726(5) 0.027(2) Uani 1 1 d . . . . .
H84A H 0.2836 0.5787 0.0715 0.032 Uiso 1 1 calc R U . . .
H84B H 0.3203 0.6311 0.0762 0.032 Uiso 1 1 calc R U . . .
C85 C 0.3944(4) 0.5664(3) 0.3154(5) 0.0199(19) Uani 1 1 d . . . . .
H85 H 0.3896 0.5282 0.3120 0.024 Uiso 1 1 calc R U . . .
C86 C 0.3765(4) 0.5831(4) 0.3925(5) 0.0228(19) Uani 1 1 d . . . . .
H86A H 0.3793 0.6209 0.3974 0.027 Uiso 1 1 calc R U . . .
H86B H 0.3350 0.5732 0.3909 0.027 Uiso 1 1 calc R U . . .
C87 C 0.4159(4) 0.5583(4) 0.4634(6) 0.027(2) Uani 1 1 d . . . . .
H87A H 0.4053 0.5719 0.5114 0.032 Uiso 1 1 calc R U . . .
H87B H 0.4090 0.5208 0.4620 0.032 Uiso 1 1 calc R U . . .
C88 C 0.4809(4) 0.5687(4) 0.4656(6) 0.032(2) Uani 1 1 d . . . . .
H88A H 0.4888 0.6059 0.4729 0.039 Uiso 1 1 calc R U . . .
H88B H 0.5051 0.5503 0.5103 0.039 Uiso 1 1 calc R U . . .
C89 C 0.4982(4) 0.5514(4) 0.3916(6) 0.028(2) Uani 1 1 d . . . . .
H89A H 0.4938 0.5136 0.3868 0.033 Uiso 1 1 calc R U . . .
H89B H 0.5400 0.5599 0.3936 0.033 Uiso 1 1 calc R U . . .
C90 C 0.4598(4) 0.5772(4) 0.3199(5) 0.024(2) Uani 1 1 d . . . . .
H90A H 0.4666 0.6147 0.3227 0.029 Uiso 1 1 calc R U . . .
H90B H 0.4714 0.5643 0.2722 0.029 Uiso 1 1 calc R U . . .
C91 C 0.1449(4) 0.5737(4) 0.3481(5) 0.026(2) Uani 1 1 d . . . . .
H91 H 0.1053 0.5885 0.3491 0.031 Uiso 1 1 calc R U . . .
C92 C 0.1894(5) 0.5983(4) 0.4151(5) 0.030(2) Uani 1 1 d . . . . .
H92A H 0.2295 0.5863 0.4128 0.037 Uiso 1 1 calc R U . . .
H92B H 0.1885 0.6360 0.4081 0.037 Uiso 1 1 calc R U . . .
C93 C 0.1768(5) 0.5857(4) 0.4946(6) 0.038(3) Uani 1 1 d . . . . .
H93A H 0.1386 0.6009 0.4995 0.046 Uiso 1 1 calc R U . . .
H93B H 0.2078 0.6008 0.5355 0.046 Uiso 1 1 calc R U . . .
C94 C 0.1750(5) 0.5281(4) 0.5058(6) 0.042(3) Uani 1 1 d . . . . .
H94A H 0.1650 0.5206 0.5569 0.050 Uiso 1 1 calc R U . . .
H94B H 0.2144 0.5134 0.5057 0.050 Uiso 1 1 calc R U . . .
C95 C 0.1299(6) 0.5031(4) 0.4419(6) 0.040(3) Uani 1 1 d . . . . .
H95A H 0.0900 0.5151 0.4455 0.048 Uiso 1 1 calc R U . . .
H95B H 0.1311 0.4654 0.4494 0.048 Uiso 1 1 calc R U . . .
C96 C 0.1415(5) 0.5158(4) 0.3608(6) 0.031(2) Uani 1 1 d . . . . .
H96A H 0.1789 0.4997 0.3547 0.038 Uiso 1 1 calc R U . . .
H96B H 0.1095 0.5012 0.3207 0.038 Uiso 1 1 calc R U . . .
C97 C 0.1085(4) 0.5623(4) 0.1775(5) 0.023(2) Uani 1 1 d . . . . .
H97 H 0.1132 0.5242 0.1829 0.027 Uiso 1 1 calc R U . . .
C98 C 0.0436(4) 0.5746(4) 0.1779(5) 0.025(2) Uani 1 1 d . . . . .
H98A H 0.0379 0.6123 0.1763 0.030 Uiso 1 1 calc R U . . .
H98B H 0.0335 0.5616 0.2266 0.030 Uiso 1 1 calc R U . . .
C99 C 0.0020(4) 0.5498(4) 0.1067(6) 0.029(2) Uani 1 1 d . . . . .
H99A H 0.0053 0.5120 0.1106 0.035 Uiso 1 1 calc R U . . .
H99B H -0.0393 0.5593 0.1073 0.035 Uiso 1 1 calc R U . . .
C100 C 0.0173(4) 0.5674(4) 0.0310(6) 0.030(2) Uani 1 1 d . . . . .
H10C H 0.0114 0.6050 0.0254 0.036 Uiso 1 1 calc R U . . .
H10D H -0.0091 0.5505 -0.0133 0.036 Uiso 1 1 calc R U . . .
C101 C 0.0809(4) 0.5545(4) 0.0288(6) 0.028(2) Uani 1 1 d . . . . .
H10E H 0.0903 0.5678 -0.0202 0.034 Uiso 1 1 calc R U . . .
H10F H 0.0858 0.5168 0.0292 0.034 Uiso 1 1 calc R U . . .
C102 C 0.1240(4) 0.5776(4) 0.0980(5) 0.025(2) Uani 1 1 d . . . . .
H10G H 0.1234 0.6155 0.0932 0.030 Uiso 1 1 calc R U . . .
H10H H 0.1644 0.5657 0.0968 0.030 Uiso 1 1 calc R U . . .
C103 C 0.7608(6) 0.6108(5) 1.2687(8) 0.055(3) Uani 1 1 d . . . . .
H10I H 0.7333 0.6230 1.2224 0.083 Uiso 1 1 calc R U . . .
H10J H 0.8012 0.6195 1.2645 0.083 Uiso 1 1 calc R U . . .
H10K H 0.7516 0.6271 1.3152 0.083 Uiso 1 1 calc R U . . .
C104 C 0.7551(5) 0.5513(4) 1.2753(7) 0.044(3) Uani 1 1 d . . . . .
H10L H 0.7787 0.5396 1.3257 0.052 Uiso 1 1 calc R U . . .
H10M H 0.7134 0.5423 1.2739 0.052 Uiso 1 1 calc R U . . .
C105 C 0.7756(6) 0.5247(5) 1.2107(7) 0.049(3) Uani 1 1 d . . . . .
H10N H 0.8183 0.5313 1.2158 0.058 Uiso 1 1 calc R U . . .
H10O H 0.7552 0.5397 1.1607 0.058 Uiso 1 1 calc R U . . .
C106 C 0.7653(5) 0.4656(4) 1.2078(7) 0.049(3) Uani 1 1 d . . . . .
H10P H 0.7815 0.4509 1.2597 0.059 Uiso 1 1 calc R U . . .
H10Q H 0.7224 0.4588 1.1958 0.059 Uiso 1 1 calc R U . . .
C107 C 0.7940(6) 0.4386(5) 1.1464(7) 0.058(3) Uani 1 1 d . . . . .
H10R H 0.7753 0.4506 1.0942 0.087 Uiso 1 1 calc R U . . .
H10S H 0.7888 0.4014 1.1497 0.087 Uiso 1 1 calc R U . . .
H10T H 0.8361 0.4468 1.1562 0.087 Uiso 1 1 calc R U . . .

loop_
_atom_site_aniso_label
_atom_site_aniso_U_11
_atom_site_aniso_U_22
_atom_site_aniso_U_33
_atom_site_aniso_U_23
_atom_site_aniso_U_13
_atom_site_aniso_U_12
Ni1 0.0160(6) 0.0220(6) 0.0146(6) -0.0008(4) -0.0003(4) -0.0052(4)
P1 0.0187(11) 0.0193(11) 0.0147(11) -0.0003(8) -0.0027(9) -0.0028(8)
P2 0.0130(11) 0.0242(12) 0.0182(11) -0.0004(8) 0.0002(9) -0.0030(9)
N1 0.018(4) 0.022(4) 0.025(4) 0.012(3) 0.004(3) 0.000(3)
N2 0.016(4) 0.024(4) 0.024(4) 0.006(3) 0.003(3) 0.000(3)
C1 0.043(6) 0.038(6) 0.011(4) -0.005(4) 0.004(4) -0.021(5)
B2 0.008(4) 0.026(5) 0.020(5) 0.004(4) 0.001(4) -0.003(4)
C3 0.016(4) 0.021(5) 0.034(5) 0.011(4) 0.001(4) 0.007(3)
C4 0.029(5) 0.032(5) 0.025(5) 0.012(4) 0.010(4) 0.006(4)
C5 0.037(6) 0.047(7) 0.034(6) 0.023(5) 0.009(5) 0.010(5)
C6 0.037(6) 0.033(6) 0.040(6) 0.015(5) 0.005(5) 0.001(5)
C7 0.022(5) 0.026(5) 0.040(6) 0.005(4) 0.005(4) 0.001(4)
C8 0.019(5) 0.029(5) 0.026(5) 0.012(4) 0.002(4) 0.003(4)
C9 0.031(5) 0.026(5) 0.012(4) 0.002(3) -0.003(4) -0.003(4)
C10 0.020(5) 0.027(5) 0.020(4) -0.006(3) 0.003(4) -0.007(4)
C11 0.021(5) 0.022(5) 0.022(5) 0.002(3) -0.003(4) 0.000(4)
C12 0.023(5) 0.024(5) 0.021(5) 0.002(3) -0.006(4) 0.000(4)
C13 0.020(5) 0.030(5) 0.034(5) 0.003(4) 0.001(4) 0.002(4)
C14 0.016(5) 0.047(6) 0.028(5) 0.008(4) -0.003(4) 0.000(4)
C15 0.024(5) 0.026(5) 0.035(5) 0.002(4) -0.008(4) -0.006(4)
C16 0.018(4) 0.025(5) 0.024(5) -0.005(4) -0.005(4) -0.005(4)
C17 0.033(5) 0.022(5) 0.005(4) 0.002(3) -0.004(3) -0.002(4)
C18 0.026(5) 0.034(5) 0.022(5) 0.000(4) 0.003(4) -0.002(4)
C19 0.048(6) 0.029(5) 0.024(5) 0.006(4) 0.010(5) 0.002(5)
C20 0.064(8) 0.049(7) 0.043(7) 0.014(5) 0.019(6) 0.031(6)
C21 0.045(7) 0.033(6) 0.039(6) 0.007(4) 0.011(5) 0.015(5)
C22 0.028(5) 0.040(6) 0.017(4) 0.003(4) 0.005(4) 0.007(4)
C23 0.013(4) 0.028(5) 0.019(4) 0.003(3) -0.006(4) -0.002(3)
C24 0.025(5) 0.034(5) 0.021(5) 0.005(4) 0.009(4) 0.012(4)
C25 0.026(5) 0.033(6) 0.040(6) 0.008(4) 0.019(5) 0.005(4)
C26 0.017(5) 0.033(6) 0.053(7) 0.010(5) 0.008(5) 0.007(4)
C27 0.031(5) 0.026(5) 0.039(6) 0.010(4) 0.004(5) 0.005(4)
C28 0.029(5) 0.028(5) 0.025(5) 0.007(4) -0.003(4) 0.011(4)
C29 0.008(4) 0.037(5) 0.010(4) -0.005(3) 0.000(3) -0.001(3)
C30 0.018(5) 0.033(5) 0.025(5) -0.009(4) -0.005(4) -0.001(4)
C31 0.019(5) 0.046(6) 0.021(5) -0.006(4) -0.005(4) -0.008(4)
C32 0.014(4) 0.039(6) 0.040(6) 0.002(4) 0.002(4) -0.003(4)
C33 0.017(5) 0.028(5) 0.038(6) -0.002(4) -0.005(4) 0.004(4)
C34 0.020(5) 0.033(5) 0.028(5) -0.008(4) 0.000(4) -0.004(4)
Ni2 0.0161(6) 0.0181(6) 0.0184(6) -0.0004(4) 0.0010(4) 0.0032(4)
P3 0.0165(11) 0.0221(11) 0.0200(11) 0.0048(8) 0.0051(9) 0.0047(9)
P4 0.0209(12) 0.0186(11) 0.0154(11) -0.0020(8) -0.0001(9) 0.0052(9)
N3 0.016(4) 0.025(4) 0.018(4) 0.000(3) 0.002(3) 0.003(3)
N4 0.021(4) 0.018(4) 0.019(4) -0.005(3) 0.000(3) 0.001(3)
C35 0.036(6) 0.016(5) 0.030(5) 0.006(4) 0.007(4) 0.008(4)
B36 0.005(4) 0.023(5) 0.019(5) -0.001(4) -0.001(4) 0.000(3)
C37 0.012(4) 0.027(5) 0.029(5) -0.005(4) 0.001(4) -0.006(3)
C38 0.025(5) 0.023(5) 0.030(5) -0.002(4) 0.006(4) 0.004(4)
C39 0.032(6) 0.034(6) 0.041(6) -0.002(4) 0.014(5) 0.011(4)
C40 0.039(6) 0.039(6) 0.026(5) -0.010(4) 0.018(4) -0.009(5)
C41 0.027(5) 0.031(5) 0.025(5) -0.005(4) 0.008(4) -0.003(4)
C42 0.020(4) 0.022(5) 0.021(5) -0.005(3) 0.005(4) -0.007(3)
C43 0.026(5) 0.025(5) 0.034(5) 0.010(4) 0.013(4) 0.005(4)
C44 0.021(5) 0.024(5) 0.024(5) 0.001(4) 0.008(4) 0.011(4)
C45 0.023(5) 0.021(4) 0.025(5) 0.008(4) 0.006(4) 0.005(4)
C46 0.023(5) 0.038(6) 0.031(5) 0.012(4) 0.005(4) -0.009(4)
C47 0.027(5) 0.043(6) 0.039(6) 0.010(5) 0.023(5) 0.008(5)
C48 0.024(5) 0.049(7) 0.047(7) -0.004(5) 0.011(5) -0.006(5)
C49 0.053(7) 0.043(7) 0.037(6) -0.001(5) 0.007(5) -0.019(5)
C50 0.053(7) 0.033(6) 0.029(5) -0.008(4) 0.007(5) -0.015(5)
C51 0.019(5) 0.027(5) 0.030(5) 0.001(4) 0.004(4) 0.014(4)
C52 0.029(5) 0.023(5) 0.024(5) 0.009(4) 0.004(4) 0.005(4)
C53 0.022(5) 0.044(6) 0.027(5) 0.014(4) -0.011(4) 0.008(4)
C54 0.020(5) 0.044(6) 0.027(5) -0.003(4) -0.002(4) 0.008(4)
C55 0.023(5) 0.032(5) 0.034(5) -0.002(4) 0.006(4) 0.001(4)
C56 0.023(5) 0.026(5) 0.027(5) 0.009(4) 0.004(4) 0.002(4)
C57 0.020(5) 0.023(5) 0.025(5) -0.003(4) -0.005(4) 0.004(4)
C58 0.030(5) 0.032(5) 0.022(5) -0.003(4) -0.004(4) 0.000(4)
C59 0.031(6) 0.029(5) 0.037(6) -0.006(4) 0.001(5) -0.008(4)
C60 0.024(5) 0.040(6) 0.026(5) 0.000(4) -0.015(4) 0.006(4)
C61 0.026(5) 0.034(5) 0.022(5) -0.009(4) -0.013(4) 0.012(4)
C62 0.021(5) 0.025(5) 0.031(5) -0.007(4) -0.011(4) 0.007(4)
C63 0.023(5) 0.030(5) 0.008(4) -0.002(3) 0.000(3) -0.001(4)
C64 0.025(5) 0.022(5) 0.030(5) 0.004(4) 0.006(4) 0.002(4)
C65 0.038(6) 0.029(5) 0.029(5) 0.002(4) 0.001(4) -0.014(4)
C66 0.050(7) 0.028(5) 0.025(5) 0.005(4) -0.007(5) -0.018(5)
C67 0.063(8) 0.026(5) 0.025(5) -0.007(4) 0.010(5) 0.001(5)
C68 0.028(5) 0.028(5) 0.027(5) -0.012(4) 0.000(4) 0.003(4)
Ni3 0.0132(6) 0.0153(6) 0.0188(6) 0.0027(4) -0.0013(5) 0.0006(4)
P5 0.0124(10) 0.0195(11) 0.0176(11) 0.0003(8) -0.0025(8) 0.0014(8)
P6 0.0144(11) 0.0173(11) 0.0208(11) 0.0050(8) -0.0012(9) 0.0000(8)
N5 0.016(4) 0.016(4) 0.025(4) -0.003(3) 0.001(3) -0.003(3)
N6 0.021(4) 0.017(4) 0.019(4) 0.001(3) -0.002(3) 0.000(3)
C69 0.021(5) 0.024(5) 0.051(7) 0.000(4) 0.010(5) -0.002(4)
B70 0.028(6) 0.017(5) 0.021(5) -0.006(4) -0.006(4) 0.000(4)
C71 0.022(4) 0.018(4) 0.017(4) -0.005(3) -0.004(4) 0.001(3)
C72 0.024(5) 0.025(5) 0.031(5) -0.007(4) 0.003(4) -0.006(4)
C73 0.038(6) 0.020(5) 0.043(6) -0.006(4) -0.004(5) -0.010(4)
C74 0.041(6) 0.009(4) 0.040(6) -0.004(4) -0.001(5) 0.001(4)
C75 0.029(5) 0.024(5) 0.028(5) 0.002(4) 0.001(4) 0.005(4)
C76 0.025(5) 0.012(4) 0.023(5) -0.004(3) -0.007(4) -0.003(3)
C77 0.013(4) 0.021(4) 0.024(5) 0.001(3) 0.000(3) 0.004(3)
C78 0.017(4) 0.020(4) 0.024(5) 0.007(3) -0.001(4) -0.002(3)
C79 0.013(4) 0.025(5) 0.024(5) -0.003(3) 0.005(4) -0.004(3)
C80 0.031(5) 0.022(5) 0.029(5) 0.006(4) 0.006(4) 0.004(4)
C81 0.044(6) 0.039(6) 0.025(5) -0.009(4) 0.005(5) 0.007(5)
C82 0.061(8) 0.035(6) 0.017(5) -0.005(4) -0.002(5) -0.003(5)
C83 0.059(7) 0.031(6) 0.023(5) 0.004(4) -0.006(5) 0.002(5)
C84 0.036(5) 0.025(5) 0.016(4) 0.006(3) 0.000(4) -0.001(4)
C85 0.016(4) 0.022(5) 0.018(4) 0.009(3) -0.005(4) 0.004(3)
C86 0.022(5) 0.029(5) 0.015(4) 0.005(3) -0.002(4) -0.001(4)
C87 0.030(5) 0.025(5) 0.022(5) 0.005(4) -0.003(4) 0.001(4)
C88 0.028(5) 0.031(5) 0.029(5) 0.009(4) -0.015(4) -0.001(4)
C89 0.013(4) 0.030(5) 0.034(5) 0.002(4) -0.011(4) 0.002(4)
C90 0.020(5) 0.032(5) 0.018(5) 0.001(4) -0.004(4) 0.002(4)
C91 0.028(5) 0.024(5) 0.024(5) 0.003(4) 0.005(4) 0.008(4)
C92 0.040(6) 0.037(6) 0.016(5) 0.000(4) 0.008(4) -0.007(4)
C93 0.057(7) 0.042(6) 0.016(5) 0.001(4) 0.009(5) -0.011(5)
C94 0.059(8) 0.046(7) 0.022(5) 0.015(4) 0.012(5) 0.022(6)
C95 0.063(8) 0.032(6) 0.026(5) 0.011(4) 0.009(5) 0.010(5)
C96 0.047(6) 0.024(5) 0.023(5) 0.011(4) 0.004(4) 0.000(4)
C97 0.019(5) 0.026(5) 0.021(5) 0.010(4) -0.003(4) -0.004(4)
C98 0.024(5) 0.026(5) 0.022(5) 0.009(4) -0.002(4) -0.003(4)
C99 0.020(5) 0.024(5) 0.035(6) 0.010(4) -0.012(4) -0.005(4)
C100 0.023(5) 0.024(5) 0.037(6) 0.008(4) -0.009(4) -0.002(4)
C101 0.028(5) 0.026(5) 0.028(5) 0.006(4) 0.000(4) 0.001(4)
C102 0.020(5) 0.026(5) 0.024(5) 0.008(4) -0.005(4) 0.000(4)
C103 0.047(7) 0.051(8) 0.068(8) 0.005(6) 0.011(7) 0.004(6)
C104 0.050(7) 0.041(6) 0.039(6) -0.002(5) 0.007(5) 0.005(5)
C105 0.053(7) 0.045(7) 0.045(7) 0.017(5) 0.001(6) -0.011(6)
C106 0.046(7) 0.040(7) 0.056(7) 0.009(5) -0.002(6) 0.019(5)
C107 0.070(9) 0.054(8) 0.043(7) -0.001(6) -0.007(6) 0.009(7)

loop_
_atom_type_symbol
_atom_type_description
_atom_type_scat_dispersion_real
_atom_type_scat_dispersion_imag
_atom_type_scat_source
C C 0.0033 0.0016 'International Tables Vol C Tables 4.2.6.8 and 6.1.1.4'
H H 0.0000 0.0000 'International Tables Vol C Tables 4.2.6.8 and 6.1.1.4'
B B 0.0013 0.0007 'International Tables Vol C Tables 4.2.6.8 and 6.1.1.4'
N N 0.0061 0.0033 'International Tables Vol C Tables 4.2.6.8 and 6.1.1.4'
Ni Ni 0.3393 1.1124 'International Tables Vol C Tables 4.2.6.8 and 6.1.1.4'
P P 0.1023 0.0942 'International Tables Vol C Tables 4.2.6.8 and 6.1.1.4'

loop_
_geom_angle_atom_site_label_1
_geom_angle_atom_site_label_2
_geom_angle_atom_site_label_3
_geom_angle
_geom_angle_site_symmetry_1
_geom_angle_site_symmetry_3
_geom_angle_publ_flag
B2 Ni1 C1 179.1(4) . . ?
B2 Ni1 P2 78.7(3) . . ?
C1 Ni1 P2 100.6(3) . . ?
B2 Ni1 P1 80.1(3) . . ?
C1 Ni1 P1 100.6(3) . . ?
P2 Ni1 P1 158.67(10) . . ?
C11 P1 C17 106.9(4) . . ?
C11 P1 C9 104.8(4) . . ?
C17 P1 C9 101.2(4) . . ?
C11 P1 Ni1 112.4(3) . . ?
C17 P1 Ni1 118.6(3) . . ?
C9 P1 Ni1 111.5(3) . . ?
C29 P2 C23 108.9(4) . . ?
C29 P2 C10 104.4(4) . . ?
C23 P2 C10 100.3(4) . . ?
C29 P2 Ni1 114.2(3) . . ?
C23 P2 Ni1 115.3(3) . . ?
C10 P2 Ni1 112.4(3) . . ?
C3 N1 C9 130.9(8) . . ?
C3 N1 B2 109.2(8) . . ?
C9 N1 B2 119.7(7) . . ?
C8 N2 B2 110.6(8) . . ?
C8 N2 C10 130.5(8) . . ?
B2 N2 C10 118.6(7) . . ?
Ni1 C1 H1A 109.5 . . ?
Ni1 C1 H1B 109.5 . . ?
H1A C1 H1B 109.5 . . ?
Ni1 C1 H1C 109.5 . . ?
H1A C1 H1C 109.5 . . ?
H1B C1 H1C 109.5 . . ?
N2 B2 N1 105.0(7) . . ?
N2 B2 Ni1 128.7(7) . . ?
N1 B2 Ni1 126.3(7) . . ?
C4 C3 N1 131.0(9) . . ?
C4 C3 C8 121.4(9) . . ?
N1 C3 C8 107.6(8) . . ?
C3 C4 C5 117.4(10) . . ?
C3 C4 H4 121.3 . . ?
C5 C4 H4 121.3 . . ?
C6 C5 C4 122.5(10) . . ?
C6 C5 H5 118.7 . . ?
C4 C5 H5 118.7 . . ?
C5 C6 C7 119.8(10) . . ?
C5 C6 H6 120.1 . . ?
C7 C6 H6 120.1 . . ?
C8 C7 C6 119.1(10) . . ?
C8 C7 H7 120.4 . . ?
C6 C7 H7 120.4 . . ?
C7 C8 N2 132.7(9) . . ?
C7 C8 C3 119.7(9) . . ?
N2 C8 C3 107.7(8) . . ?
N1 C9 P1 102.1(6) . . ?
N1 C9 H9A 111.4 . . ?
P1 C9 H9A 111.4 . . ?
N1 C9 H9B 111.4 . . ?
P1 C9 H9B 111.4 . . ?
H9A C9 H9B 109.2 . . ?
N2 C10 P2 100.9(5) . . ?
N2 C10 H10A 111.6 . . ?
P2 C10 H10A 111.6 . . ?
N2 C10 H10B 111.6 . . ?
P2 C10 H10B 111.6 . . ?
H10A C10 H10B 109.4 . . ?
C12 C11 C16 111.5(7) . . ?
C12 C11 P1 109.2(6) . . ?
C16 C11 P1 116.9(6) . . ?
C12 C11 H11 106.2 . . ?
C16 C11 H11 106.2 . . ?
P1 C11 H11 106.2 . . ?
C13 C12 C11 112.8(8) . . ?
C13 C12 H12A 109.0 . . ?
C11 C12 H12A 109.0 . . ?
C13 C12 H12B 109.0 . . ?
C11 C12 H12B 109.0 . . ?
H12A C12 H12B 107.8 . . ?
C12 C13 C14 111.5(8) . . ?
C12 C13 H13A 109.3 . . ?
C14 C13 H13A 109.3 . . ?
C12 C13 H13B 109.3 . . ?
C14 C13 H13B 109.3 . . ?
H13A C13 H13B 108.0 . . ?
C15 C14 C13 111.0(8) . . ?
C15 C14 H14A 109.4 . . ?
C13 C14 H14A 109.4 . . ?
C15 C14 H14B 109.4 . . ?
C13 C14 H14B 109.4 . . ?
H14A C14 H14B 108.0 . . ?
C14 C15 C16 111.9(8) . . ?
C14 C15 H15A 109.2 . . ?
C16 C15 H15A 109.2 . . ?
C14 C15 H15B 109.2 . . ?
C16 C15 H15B 109.2 . . ?
H15A C15 H15B 107.9 . . ?
C15 C16 C11 109.7(8) . . ?
C15 C16 H16A 109.7 . . ?
C11 C16 H16A 109.7 . . ?
C15 C16 H16B 109.7 . . ?
C11 C16 H16B 109.7 . . ?
H16A C16 H16B 108.2 . . ?
C22 C17 C18 110.3(7) . . ?
C22 C17 P1 109.8(6) . . ?
C18 C17 P1 113.7(7) . . ?
C22 C17 H17 107.6 . . ?
C18 C17 H17 107.6 . . ?
P1 C17 H17 107.6 . . ?
C19 C18 C17 111.7(8) . . ?
C19 C18 H18A 109.3 . . ?
C17 C18 H18A 109.3 . . ?
C19 C18 H18B 109.3 . . ?
C17 C18 H18B 109.3 . . ?
H18A C18 H18B 107.9 . . ?
C20 C19 C18 110.7(9) . . ?
C20 C19 H19A 109.5 . . ?
C18 C19 H19A 109.5 . . ?
C20 C19 H19B 109.5 . . ?
C18 C19 H19B 109.5 . . ?
H19A C19 H19B 108.1 . . ?
C19 C20 C21 110.1(9) . . ?
C19 C20 H20A 109.6 . . ?
C21 C20 H20A 109.6 . . ?
C19 C20 H20B 109.6 . . ?
C21 C20 H20B 109.6 . . ?
H20A C20 H20B 108.2 . . ?
C20 C21 C22 109.6(9) . . ?
C20 C21 H21A 109.7 . . ?
C22 C21 H21A 109.7 . . ?
C20 C21 H21B 109.7 . . ?
C22 C21 H21B 109.7 . . ?
H21A C21 H21B 108.2 . . ?
C17 C22 C21 109.5(8) . . ?
C17 C22 H22A 109.8 . . ?
C21 C22 H22A 109.8 . . ?
C17 C22 H22B 109.8 . . ?
C21 C22 H22B 109.8 . . ?
H22A C22 H22B 108.2 . . ?
C28 C23 C24 110.7(8) . . ?
C28 C23 P2 110.4(6) . . ?
C24 C23 P2 111.5(6) . . ?
C28 C23 H23 108.0 . . ?
C24 C23 H23 108.0 . . ?
P2 C23 H23 108.0 . . ?
C25 C24 C23 111.2(8) . . ?
C25 C24 H24A 109.4 . . ?
C23 C24 H24A 109.4 . . ?
C25 C24 H24B 109.4 . . ?
C23 C24 H24B 109.4 . . ?
H24A C24 H24B 108.0 . . ?
C24 C25 C26 111.2(9) . . ?
C24 C25 H25A 109.4 . . ?
C26 C25 H25A 109.4 . . ?
C24 C25 H25B 109.4 . . ?
C26 C25 H25B 109.4 . . ?
H25A C25 H25B 108.0 . . ?
C27 C26 C25 111.5(8) . . ?
C27 C26 H26A 109.3 . . ?
C25 C26 H26A 109.3 . . ?
C27 C26 H26B 109.3 . . ?
C25 C26 H26B 109.3 . . ?
H26A C26 H26B 108.0 . . ?
C26 C27 C28 109.9(8) . . ?
C26 C27 H27A 109.7 . . ?
C28 C27 H27A 109.7 . . ?
C26 C27 H27B 109.7 . . ?
C28 C27 H27B 109.7 . . ?
H27A C27 H27B 108.2 . . ?
C23 C28 C27 112.5(8) . . ?
C23 C28 H28A 109.1 . . ?
C27 C28 H28A 109.1 . . ?
C23 C28 H28B 109.1 . . ?
C27 C28 H28B 109.1 . . ?
H28A C28 H28B 107.8 . . ?
C34 C29 C30 111.6(7) . . ?
C34 C29 P2 108.5(6) . . ?
C30 C29 P2 115.8(6) . . ?
C34 C29 H29 106.8 . . ?
C30 C29 H29 106.8 . . ?
P2 C29 H29 106.8 . . ?
C31 C30 C29 109.3(8) . . ?
C31 C30 H30A 109.8 . . ?
C29 C30 H30A 109.8 . . ?
C31 C30 H30B 109.8 . . ?
C29 C30 H30B 109.8 . . ?
H30A C30 H30B 108.3 . . ?
C32 C31 C30 112.8(8) . . ?
C32 C31 H31A 109.0 . . ?
C30 C31 H31A 109.0 . . ?
C32 C31 H31B 109.0 . . ?
C30 C31 H31B 109.0 . . ?
H31A C31 H31B 107.8 . . ?
C31 C32 C33 110.6(8) . . ?
C31 C32 H32A 109.5 . . ?
C33 C32 H32A 109.5 . . ?
C31 C32 H32B 109.5 . . ?
C33 C32 H32B 109.5 . . ?
H32A C32 H32B 108.1 . . ?
C34 C33 C32 110.8(8) . . ?
C34 C33 H33A 109.5 . . ?
C32 C33 H33A 109.5 . . ?
C34 C33 H33B 109.5 . . ?
C32 C33 H33B 109.5 . . ?
H33A C33 H33B 108.1 . . ?
C29 C34 C33 112.4(8) . . ?
C29 C34 H34A 109.1 . . ?
C33 C34 H34A 109.1 . . ?
C29 C34 H34B 109.1 . . ?
C33 C34 H34B 109.1 . . ?
H34A C34 H34B 107.9 . . ?
B36 Ni2 C35 179.0(4) . . ?
B36 Ni2 P4 79.7(3) . . ?
C35 Ni2 P4 100.6(3) . . ?
B36 Ni2 P3 79.1(3) . . ?
C35 Ni2 P3 100.6(3) . . ?
P4 Ni2 P3 158.79(10) . . ?
C45 P3 C51 107.8(4) . . ?
C45 P3 C43 101.2(4) . . ?
C51 P3 C43 105.2(4) . . ?
C45 P3 Ni2 117.3(3) . . ?
C51 P3 Ni2 112.4(3) . . ?
C43 P3 Ni2 111.7(3) . . ?
C57 P4 C63 107.7(4) . . ?
C57 P4 C44 105.4(4) . . ?
C63 P4 C44 100.9(4) . . ?
C57 P4 Ni2 113.5(3) . . ?
C63 P4 Ni2 116.8(3) . . ?
C44 P4 Ni2 111.4(3) . . ?
C37 N3 B36 110.5(7) . . ?
C37 N3 C43 129.9(8) . . ?
B36 N3 C43 119.5(7) . . ?
C42 N4 B36 110.2(7) . . ?
C42 N4 C44 129.4(7) . . ?
B36 N4 C44 119.9(7) . . ?
Ni2 C35 H35A 109.5 . . ?
Ni2 C35 H35B 109.5 . . ?
H35A C35 H35B 109.5 . . ?
Ni2 C35 H35C 109.5 . . ?
H35A C35 H35C 109.5 . . ?
H35B C35 H35C 109.5 . . ?
N3 B36 N4 104.7(7) . . ?
N3 B36 Ni2 128.4(7) . . ?
N4 B36 Ni2 126.9(7) . . ?
C38 C37 N3 132.0(9) . . ?
C38 C37 C42 120.6(9) . . ?
N3 C37 C42 107.4(8) . . ?
C39 C38 C37 118.5(9) . . ?
C39 C38 H38 120.7 . . ?
C37 C38 H38 120.7 . . ?
C38 C39 C40 120.9(9) . . ?
C38 C39 H39 119.6 . . ?
C40 C39 H39 119.6 . . ?
C39 C40 C41 121.8(9) . . ?
C39 C40 H40 119.1 . . ?
C41 C40 H40 119.1 . . ?
C42 C41 C40 117.7(9) . . ?
C42 C41 H41 121.1 . . ?
C40 C41 H41 121.1 . . ?
C41 C42 N4 132.3(9) . . ?
C41 C42 C37 120.5(9) . . ?
N4 C42 C37 107.3(8) . . ?
N3 C43 P3 101.3(6) . . ?
N3 C43 H43A 111.5 . . ?
P3 C43 H43A 111.5 . . ?
N3 C43 H43B 111.5 . . ?
P3 C43 H43B 111.5 . . ?
H43A C43 H43B 109.3 . . ?
N4 C44 P4 101.5(6) . . ?
N4 C44 H44A 111.5 . . ?
P4 C44 H44A 111.5 . . ?
N4 C44 H44B 111.5 . . ?
P4 C44 H44B 111.5 . . ?
H44A C44 H44B 109.3 . . ?
C46 C45 C50 110.1(8) . . ?
C46 C45 P3 114.4(6) . . ?
C50 C45 P3 107.1(6) . . ?
C46 C45 H45 108.3 . . ?
C50 C45 H45 108.3 . . ?
P3 C45 H45 108.3 . . ?
C45 C46 C47 110.8(8) . . ?
C45 C46 H46A 109.5 . . ?
C47 C46 H46A 109.5 . . ?
C45 C46 H46B 109.5 . . ?
C47 C46 H46B 109.5 . . ?
H46A C46 H46B 108.1 . . ?
C48 C47 C46 110.5(9) . . ?
C48 C47 H47A 109.5 . . ?
C46 C47 H47A 109.5 . . ?
C48 C47 H47B 109.5 . . ?
C46 C47 H47B 109.5 . . ?
H47A C47 H47B 108.1 . . ?
C49 C48 C47 111.2(9) . . ?
C49 C48 H48A 109.4 . . ?
C47 C48 H48A 109.4 . . ?
C49 C48 H48B 109.4 . . ?
C47 C48 H48B 109.4 . . ?
H48A C48 H48B 108.0 . . ?
C48 C49 C50 110.3(9) . . ?
C48 C49 H49A 109.6 . . ?
C50 C49 H49A 109.6 . . ?
C48 C49 H49B 109.6 . . ?
C50 C49 H49B 109.6 . . ?
H49A C49 H49B 108.1 . . ?
C49 C50 C45 111.0(8) . . ?
C49 C50 H50A 109.4 . . ?
C45 C50 H50A 109.4 . . ?
C49 C50 H50B 109.4 . . ?
C45 C50 H50B 109.4 . . ?
H50A C50 H50B 108.0 . . ?
C56 C51 C52 111.5(8) . . ?
C56 C51 P3 108.2(6) . . ?
C52 C51 P3 116.2(7) . . ?
C56 C51 H51 106.8 . . ?
C52 C51 H51 106.8 . . ?
P3 C51 H51 106.8 . . ?
C51 C52 C53 109.1(8) . . ?
C51 C52 H52A 109.9 . . ?
C53 C52 H52A 109.9 . . ?
C51 C52 H52B 109.9 . . ?
C53 C52 H52B 109.9 . . ?
H52A C52 H52B 108.3 . . ?
C54 C53 C52 111.0(8) . . ?
C54 C53 H53A 109.4 . . ?
C52 C53 H53A 109.4 . . ?
C54 C53 H53B 109.4 . . ?
C52 C53 H53B 109.4 . . ?
H53A C53 H53B 108.0 . . ?
C53 C54 C55 112.0(8) . . ?
C53 C54 H54A 109.2 . . ?
C55 C54 H54A 109.2 . . ?
C53 C54 H54B 109.2 . . ?
C55 C54 H54B 109.2 . . ?
H54A C54 H54B 107.9 . . ?
C56 C55 C54 110.9(8) . . ?
C56 C55 H55A 109.5 . . ?
C54 C55 H55A 109.5 . . ?
C56 C55 H55B 109.5 . . ?
C54 C55 H55B 109.5 . . ?
H55A C55 H55B 108.1 . . ?
C51 C56 C55 113.5(8) . . ?
C51 C56 H56A 108.9 . . ?
C55 C56 H56A 108.9 . . ?
C51 C56 H56B 108.9 . . ?
C55 C56 H56B 108.9 . . ?
H56A C56 H56B 107.7 . . ?
C62 C57 C58 111.5(7) . . ?
C62 C57 P4 116.7(7) . . ?
C58 C57 P4 107.2(6) . . ?
C62 C57 H57 107.0 . . ?
C58 C57 H57 107.0 . . ?
P4 C57 H57 107.0 . . ?
C59 C58 C57 111.9(8) . . ?
C59 C58 H58A 109.2 . . ?
C57 C58 H58A 109.2 . . ?
C59 C58 H58B 109.2 . . ?
C57 C58 H58B 109.2 . . ?
H58A C58 H58B 107.9 . . ?
C58 C59 C60 110.7(8) . . ?
C58 C59 H59A 109.5 . . ?
C60 C59 H59A 109.5 . . ?
C58 C59 H59B 109.5 . . ?
C60 C59 H59B 109.5 . . ?
H59A C59 H59B 108.1 . . ?
C61 C60 C59 111.4(7) . . ?
C61 C60 H60A 109.4 . . ?
C59 C60 H60A 109.4 . . ?
C61 C60 H60B 109.4 . . ?
C59 C60 H60B 109.4 . . ?
H60A C60 H60B 108.0 . . ?
C60 C61 C62 110.6(8) . . ?
C60 C61 H61A 109.5 . . ?
C62 C61 H61A 109.5 . . ?
C60 C61 H61B 109.5 . . ?
C62 C61 H61B 109.5 . . ?
H61A C61 H61B 108.1 . . ?
C61 C62 C57 111.4(8) . . ?
C61 C62 H62A 109.3 . . ?
C57 C62 H62A 109.3 . . ?
C61 C62 H62B 109.3 . . ?
C57 C62 H62B 109.3 . . ?
H62A C62 H62B 108.0 . . ?
C64 C63 C68 110.2(7) . . ?
C64 C63 P4 108.2(6) . . ?
C68 C63 P4 112.3(7) . . ?
C64 C63 H63 108.7 . . ?
C68 C63 H63 108.7 . . ?
P4 C63 H63 108.7 . . ?
C63 C64 C65 111.3(8) . . ?
C63 C64 H64A 109.4 . . ?
C65 C64 H64A 109.4 . . ?
C63 C64 H64B 109.4 . . ?
C65 C64 H64B 109.4 . . ?
H64A C64 H64B 108.0 . . ?
C66 C65 C64 110.2(8) . . ?
C66 C65 H65A 109.6 . . ?
C64 C65 H65A 109.6 . . ?
C66 C65 H65B 109.6 . . ?
C64 C65 H65B 109.6 . . ?
H65A C65 H65B 108.1 . . ?
C65 C66 C67 111.0(8) . . ?
C65 C66 H66A 109.4 . . ?
C67 C66 H66A 109.4 . . ?
C65 C66 H66B 109.4 . . ?
C67 C66 H66B 109.4 . . ?
H66A C66 H66B 108.0 . . ?
C66 C67 C68 111.0(8) . . ?
C66 C67 H67A 109.4 . . ?
C68 C67 H67A 109.4 . . ?
C66 C67 H67B 109.4 . . ?
C68 C67 H67B 109.4 . . ?
H67A C67 H67B 108.0 . . ?
C67 C68 C63 110.4(8) . . ?
C67 C68 H68A 109.6 . . ?
C63 C68 H68A 109.6 . . ?
C67 C68 H68B 109.6 . . ?
C63 C68 H68B 109.6 . . ?
H68A C68 H68B 108.1 . . ?
B70 Ni3 C69 179.0(4) . . ?
B70 Ni3 P6 79.8(3) . . ?
C69 Ni3 P6 101.2(3) . . ?
B70 Ni3 P5 79.0(3) . . ?
C69 Ni3 P5 100.0(3) . . ?
P6 Ni3 P5 158.73(11) . . ?
C85 P5 C79 106.1(4) . . ?
C85 P5 C77 105.9(4) . . ?
C79 P5 C77 101.0(4) . . ?
C85 P5 Ni3 111.9(3) . . ?
C79 P5 Ni3 118.9(3) . . ?
C77 P5 Ni3 111.9(3) . . ?
C97 P6 C91 107.5(4) . . ?
C97 P6 C78 104.4(4) . . ?
C91 P6 C78 102.1(4) . . ?
C97 P6 Ni3 113.6(3) . . ?
C91 P6 Ni3 116.2(3) . . ?
C78 P6 Ni3 111.8(3) . . ?
C71 N5 B70 111.6(8) . . ?
C71 N5 C77 129.6(7) . . ?
B70 N5 C77 118.6(7) . . ?
C76 N6 B70 110.1(8) . . ?
C76 N6 C78 129.8(8) . . ?
B70 N6 C78 119.9(8) . . ?
Ni3 C69 H69A 109.5 . . ?
Ni3 C69 H69B 109.5 . . ?
H69A C69 H69B 109.5 . . ?
Ni3 C69 H69C 109.5 . . ?
H69A C69 H69C 109.5 . . ?
H69B C69 H69C 109.5 . . ?
N5 B70 N6 103.5(8) . . ?
N5 B70 Ni3 129.2(7) . . ?
N6 B70 Ni3 127.3(7) . . ?
N5 C71 C72 132.2(9) . . ?
N5 C71 C76 107.0(7) . . ?
C72 C71 C76 120.7(8) . . ?
C73 C72 C71 117.8(9) . . ?
C73 C72 H72 121.1 . . ?
C71 C72 H72 121.1 . . ?
C74 C73 C72 120.9(9) . . ?
C74 C73 H73 119.6 . . ?
C72 C73 H73 119.6 . . ?
C73 C74 C75 122.7(9) . . ?
C73 C74 H74 118.6 . . ?
C75 C74 H74 118.6 . . ?
C76 C75 C74 116.9(9) . . ?
C76 C75 H75 121.6 . . ?
C74 C75 H75 121.6 . . ?
N6 C76 C75 131.3(9) . . ?
N6 C76 C71 107.8(7) . . ?
C75 C76 C71 120.9(8) . . ?
N5 C77 P5 100.8(6) . . ?
N5 C77 H77A 111.6 . . ?
P5 C77 H77A 111.6 . . ?
N5 C77 H77B 111.6 . . ?
P5 C77 H77B 111.6 . . ?
H77A C77 H77B 109.4 . . ?
N6 C78 P6 101.0(6) . . ?
N6 C78 H78A 111.6 . . ?
P6 C78 H78A 111.6 . . ?
N6 C78 H78B 111.6 . . ?
P6 C78 H78B 111.6 . . ?
H78A C78 H78B 109.4 . . ?
C80 C79 C84 109.8(7) . . ?
C80 C79 P5 113.9(7) . . ?
C84 C79 P5 110.0(6) . . ?
C80 C79 H79 107.6 . . ?
C84 C79 H79 107.6 . . ?
P5 C79 H79 107.6 . . ?
C79 C80 C81 111.7(8) . . ?
C79 C80 H80A 109.3 . . ?
C81 C80 H80A 109.3 . . ?
C79 C80 H80B 109.3 . . ?
C81 C80 H80B 109.3 . . ?
H80A C80 H80B 107.9 . . ?
C82 C81 C80 111.4(9) . . ?
C82 C81 H81A 109.3 . . ?
C80 C81 H81A 109.3 . . ?
C82 C81 H81B 109.3 . . ?
C80 C81 H81B 109.3 . . ?
H81A C81 H81B 108.0 . . ?
C81 C82 C83 111.3(8) . . ?
C81 C82 H82A 109.4 . . ?
C83 C82 H82A 109.4 . . ?
C81 C82 H82B 109.4 . . ?
C83 C82 H82B 109.4 . . ?
H82A C82 H82B 108.0 . . ?
C84 C83 C82 111.4(9) . . ?
C84 C83 H83A 109.3 . . ?
C82 C83 H83A 109.3 . . ?
C84 C83 H83B 109.3 . . ?
C82 C83 H83B 109.3 . . ?
H83A C83 H83B 108.0 . . ?
C83 C84 C79 112.4(8) . . ?
C83 C84 H84A 109.1 . . ?
C79 C84 H84A 109.1 . . ?
C83 C84 H84B 109.1 . . ?
C79 C84 H84B 109.1 . . ?
H84A C84 H84B 107.9 . . ?
C90 C85 C86 109.8(7) . . ?
C90 C85 P5 118.5(6) . . ?
C86 C85 P5 108.5(6) . . ?
C90 C85 H85 106.5 . . ?
C86 C85 H85 106.5 . . ?
P5 C85 H85 106.5 . . ?
C87 C86 C85 111.6(8) . . ?
C87 C86 H86A 109.3 . . ?
C85 C86 H86A 109.3 . . ?
C87 C86 H86B 109.3 . . ?
C85 C86 H86B 109.3 . . ?
H86A C86 H86B 108.0 . . ?
C88 C87 C86 111.9(8) . . ?
C88 C87 H87A 109.2 . . ?
C86 C87 H87A 109.2 . . ?
C88 C87 H87B 109.2 . . ?
C86 C87 H87B 109.2 . . ?
H87A C87 H87B 107.9 . . ?
C89 C88 C87 111.0(8) . . ?
C89 C88 H88A 109.4 . . ?
C87 C88 H88A 109.4 . . ?
C89 C88 H88B 109.4 . . ?
C87 C88 H88B 109.4 . . ?
H88A C88 H88B 108.0 . . ?
C88 C89 C90 111.3(8) . . ?
C88 C89 H89A 109.4 . . ?
C90 C89 H89A 109.4 . . ?
C88 C89 H89B 109.4 . . ?
C90 C89 H89B 109.4 . . ?
H89A C89 H89B 108.0 . . ?
C85 C90 C89 111.5(8) . . ?
C85 C90 H90A 109.3 . . ?
C89 C90 H90A 109.3 . . ?
C85 C90 H90B 109.3 . . ?
C89 C90 H90B 109.3 . . ?
H90A C90 H90B 108.0 . . ?
C96 C91 C92 110.3(8) . . ?
C96 C91 P6 114.1(7) . . ?
C92 C91 P6 109.6(7) . . ?
C96 C91 H91 107.5 . . ?
C92 C91 H91 107.5 . . ?
P6 C91 H91 107.5 . . ?
C93 C92 C91 112.9(9) . . ?
C93 C92 H92A 109.0 . . ?
C91 C92 H92A 109.0 . . ?
C93 C92 H92B 109.0 . . ?
C91 C92 H92B 109.0 . . ?
H92A C92 H92B 107.8 . . ?
C92 C93 C94 110.5(9) . . ?
C92 C93 H93A 109.6 . . ?
C94 C93 H93A 109.6 . . ?
C92 C93 H93B 109.6 . . ?
C94 C93 H93B 109.6 . . ?
H93A C93 H93B 108.1 . . ?
C93 C94 C95 111.2(8) . . ?
C93 C94 H94A 109.4 . . ?
C95 C94 H94A 109.4 . . ?
C93 C94 H94B 109.4 . . ?
C95 C94 H94B 109.4 . . ?
H94A C94 H94B 108.0 . . ?
C94 C95 C96 111.6(10) . . ?
C94 C95 H95A 109.3 . . ?
C96 C95 H95A 109.3 . . ?
C94 C95 H95B 109.3 . . ?
C96 C95 H95B 109.3 . . ?
H95A C95 H95B 108.0 . . ?
C91 C96 C95 111.8(9) . . ?
C91 C96 H96A 109.2 . . ?
C95 C96 H96A 109.2 . . ?
C91 C96 H96B 109.2 . . ?
C95 C96 H96B 109.2 . . ?
H96A C96 H96B 107.9 . . ?
C98 C97 C102 110.6(7) . . ?
C98 C97 P6 116.5(7) . . ?
C102 C97 P6 107.6(6) . . ?
C98 C97 H97 107.2 . . ?
C102 C97 H97 107.2 . . ?
P6 C97 H97 107.2 . . ?
C97 C98 C99 111.0(8) . . ?
C97 C98 H98A 109.4 . . ?
C99 C98 H98A 109.4 . . ?
C97 C98 H98B 109.4 . . ?
C99 C98 H98B 109.4 . . ?
H98A C98 H98B 108.0 . . ?
C100 C99 C98 111.1(8) . . ?
C100 C99 H99A 109.4 . . ?
C98 C99 H99A 109.4 . . ?
C100 C99 H99B 109.4 . . ?
C98 C99 H99B 109.4 . . ?
H99A C99 H99B 108.0 . . ?
C99 C100 C101 110.9(8) . . ?
C99 C100 H10C 109.5 . . ?
C101 C100 H10C 109.5 . . ?
C99 C100 H10D 109.5 . . ?
C101 C100 H10D 109.5 . . ?
H10C C100 H10D 108.1 . . ?
C100 C101 C102 112.0(9) . . ?
C100 C101 H10E 109.2 . . ?
C102 C101 H10E 109.2 . . ?
C100 C101 H10F 109.2 . . ?
C102 C101 H10F 109.2 . . ?
H10E C101 H10F 107.9 . . ?
C101 C102 C97 112.2(8) . . ?
C101 C102 H10G 109.2 . . ?
C97 C102 H10G 109.2 . . ?
C101 C102 H10H 109.2 . . ?
C97 C102 H10H 109.2 . . ?
H10G C102 H10H 107.9 . . ?
C104 C103 H10I 109.5 . . ?
C104 C103 H10J 109.5 . . ?
H10I C103 H10J 109.5 . . ?
C104 C103 H10K 109.5 . . ?
H10I C103 H10K 109.5 . . ?
H10J C103 H10K 109.5 . . ?
C105 C104 C103 111.3(10) . . ?
C105 C104 H10L 109.4 . . ?
C103 C104 H10L 109.4 . . ?
C105 C104 H10M 109.4 . . ?
C103 C104 H10M 109.4 . . ?
H10L C104 H10M 108.0 . . ?
C104 C105 C106 114.6(9) . . ?
C104 C105 H10N 108.6 . . ?
C106 C105 H10N 108.6 . . ?
C104 C105 H10O 108.6 . . ?
C106 C105 H10O 108.6 . . ?
H10N C105 H10O 107.6 . . ?
C107 C106 C105 112.8(11) . . ?
C107 C106 H10P 109.0 . . ?
C105 C106 H10P 109.0 . . ?
C107 C106 H10Q 109.0 . . ?
C105 C106 H10Q 109.0 . . ?
H10P C106 H10Q 107.8 . . ?
C106 C107 H10R 109.5 . . ?
C106 C107 H10S 109.5 . . ?
H10R C107 H10S 109.5 . . ?
C106 C107 H10T 109.5 . . ?
H10R C107 H10T 109.5 . . ?
H10S C107 H10T 109.5 . . ?

loop_
_geom_bond_atom_site_label_1
_geom_bond_atom_site_label_2
_geom_bond_distance
_geom_bond_site_symmetry_2
_geom_bond_publ_flag
Ni1 B2 1.927(9) . ?
Ni1 C1 2.019(9) . ?
Ni1 P2 2.138(2) . ?
Ni1 P1 2.148(2) . ?
P1 C11 1.843(9) . ?
P1 C17 1.846(9) . ?
P1 C9 1.878(9) . ?
P2 C29 1.845(8) . ?
P2 C23 1.845(10) . ?
P2 C10 1.875(9) . ?
N1 C3 1.396(12) . ?
N1 C9 1.447(12) . ?
N1 B2 1.456(12) . ?
N2 C8 1.387(12) . ?
N2 B2 1.423(12) . ?
N2 C10 1.469(11) . ?
C1 H1A 0.9800 . ?
C1 H1B 0.9800 . ?
C1 H1C 0.9800 . ?
C3 C4 1.369(14) . ?
C3 C8 1.441(13) . ?
C4 C5 1.397(15) . ?
C4 H4 0.9500 . ?
C5 C6 1.394(16) . ?
C5 H5 0.9500 . ?
C6 C7 1.397(15) . ?
C6 H6 0.9500 . ?
C7 C8 1.384(13) . ?
C7 H7 0.9500 . ?
C9 H9A 0.9900 . ?
C9 H9B 0.9900 . ?
C10 H10A 0.9900 . ?
C10 H10B 0.9900 . ?
C11 C12 1.542(12) . ?
C11 C16 1.545(12) . ?
C11 H11 1.0000 . ?
C12 C13 1.528(13) . ?
C12 H12A 0.9900 . ?
C12 H12B 0.9900 . ?
C13 C14 1.535(13) . ?
C13 H13A 0.9900 . ?
C13 H13B 0.9900 . ?
C14 C15 1.517(14) . ?
C14 H14A 0.9900 . ?
C14 H14B 0.9900 . ?
C15 C16 1.529(13) . ?
C15 H15A 0.9900 . ?
C15 H15B 0.9900 . ?
C16 H16A 0.9900 . ?
C16 H16B 0.9900 . ?
C17 C22 1.520(13) . ?
C17 C18 1.535(13) . ?
C17 H17 1.0000 . ?
C18 C19 1.524(14) . ?
C18 H18A 0.9900 . ?
C18 H18B 0.9900 . ?
C19 C20 1.517(17) . ?
C19 H19A 0.9900 . ?
C19 H19B 0.9900 . ?
C20 C21 1.537(16) . ?
C20 H20A 0.9900 . ?
C20 H20B 0.9900 . ?
C21 C22 1.565(14) . ?
C21 H21A 0.9900 . ?
C21 H21B 0.9900 . ?
C22 H22A 0.9900 . ?
C22 H22B 0.9900 . ?
C23 C28 1.517(11) . ?
C23 C24 1.543(13) . ?
C23 H23 1.0000 . ?
C24 C25 1.508(13) . ?
C24 H24A 0.9900 . ?
C24 H24B 0.9900 . ?
C25 C26 1.528(14) . ?
C25 H25A 0.9900 . ?
C25 H25B 0.9900 . ?
C26 C27 1.495(15) . ?
C26 H26A 0.9900 . ?
C26 H26B 0.9900 . ?
C27 C28 1.535(14) . ?
C27 H27A 0.9900 . ?
C27 H27B 0.9900 . ?
C28 H28A 0.9900 . ?
C28 H28B 0.9900 . ?
C29 C34 1.533(13) . ?
C29 C30 1.555(12) . ?
C29 H29 1.0000 . ?
C30 C31 1.540(13) . ?
C30 H30A 0.9900 . ?
C30 H30B 0.9900 . ?
C31 C32 1.504(14) . ?
C31 H31A 0.9900 . ?
C31 H31B 0.9900 . ?
C32 C33 1.545(13) . ?
C32 H32A 0.9900 . ?
C32 H32B 0.9900 . ?
C33 C34 1.536(13) . ?
C33 H33A 0.9900 . ?
C33 H33B 0.9900 . ?
C34 H34A 0.9900 . ?
C34 H34B 0.9900 . ?
Ni2 B36 1.932(9) . ?
Ni2 C35 2.023(9) . ?
Ni2 P4 2.145(2) . ?
Ni2 P3 2.147(2) . ?
P3 C45 1.842(9) . ?
P3 C51 1.846(10) . ?
P3 C43 1.897(10) . ?
P4 C57 1.852(9) . ?
P4 C63 1.856(9) . ?
P4 C44 1.886(9) . ?
N3 C37 1.394(12) . ?
N3 B36 1.423(12) . ?
N3 C43 1.454(11) . ?
N4 C42 1.396(12) . ?
N4 B36 1.434(12) . ?
N4 C44 1.449(11) . ?
C35 H35A 0.9800 . ?
C35 H35B 0.9800 . ?
C35 H35C 0.9800 . ?
C37 C38 1.385(13) . ?
C37 C42 1.431(13) . ?
C38 C39 1.370(15) . ?
C38 H38 0.9500 . ?
C39 C40 1.391(15) . ?
C39 H39 0.9500 . ?
C40 C41 1.400(14) . ?
C40 H40 0.9500 . ?
C41 C42 1.367(13) . ?
C41 H41 0.9500 . ?
C43 H43A 0.9900 . ?
C43 H43B 0.9900 . ?
C44 H44A 0.9900 . ?
C44 H44B 0.9900 . ?
C45 C46 1.520(14) . ?
C45 C50 1.580(13) . ?
C45 H45 1.0000 . ?
C46 C47 1.546(13) . ?
C46 H46A 0.9900 . ?
C46 H46B 0.9900 . ?
C47 C48 1.542(15) . ?
C47 H47A 0.9900 . ?
C47 H47B 0.9900 . ?
C48 C49 1.507(17) . ?
C48 H48A 0.9900 . ?
C48 H48B 0.9900 . ?
C49 C50 1.536(15) . ?
C49 H49A 0.9900 . ?
C49 H49B 0.9900 . ?
C50 H50A 0.9900 . ?
C50 H50B 0.9900 . ?
C51 C56 1.529(13) . ?
C51 C52 1.546(12) . ?
C51 H51 1.0000 . ?
C52 C53 1.547(13) . ?
C52 H52A 0.9900 . ?
C52 H52B 0.9900 . ?
C53 C54 1.527(15) . ?
C53 H53A 0.9900 . ?
C53 H53B 0.9900 . ?
C54 C55 1.539(13) . ?
C54 H54A 0.9900 . ?
C54 H54B 0.9900 . ?
C55 C56 1.531(13) . ?
C55 H55A 0.9900 . ?
C55 H55B 0.9900 . ?
C56 H56A 0.9900 . ?
C56 H56B 0.9900 . ?
C57 C62 1.534(12) . ?
C57 C58 1.544(13) . ?
C57 H57 1.0000 . ?
C58 C59 1.526(14) . ?
C58 H58A 0.9900 . ?
C58 H58B 0.9900 . ?
C59 C60 1.564(13) . ?
C59 H59A 0.9900 . ?
C59 H59B 0.9900 . ?
C60 C61 1.509(14) . ?
C60 H60A 0.9900 . ?
C60 H60B 0.9900 . ?
C61 C62 1.521(13) . ?
C61 H61A 0.9900 . ?
C61 H61B 0.9900 . ?
C62 H62A 0.9900 . ?
C62 H62B 0.9900 . ?
C63 C64 1.536(13) . ?
C63 C68 1.554(12) . ?
C63 H63 1.0000 . ?
C64 C65 1.551(13) . ?
C64 H64A 0.9900 . ?
C64 H64B 0.9900 . ?
C65 C66 1.500(15) . ?
C65 H65A 0.9900 . ?
C65 H65B 0.9900 . ?
C66 C67 1.535(16) . ?
C66 H66A 0.9900 . ?
C66 H66B 0.9900 . ?
C67 C68 1.541(14) . ?
C67 H67A 0.9900 . ?
C67 H67B 0.9900 . ?
C68 H68A 0.9900 . ?
C68 H68B 0.9900 . ?
Ni3 B70 1.918(11) . ?
Ni3 C69 2.010(11) . ?
Ni3 P6 2.138(2) . ?
Ni3 P5 2.141(2) . ?
P5 C85 1.831(8) . ?
P5 C79 1.841(9) . ?
P5 C77 1.895(9) . ?
P6 C97 1.827(9) . ?
P6 C91 1.835(10) . ?
P6 C78 1.895(9) . ?
N5 C71 1.388(11) . ?
N5 B70 1.420(13) . ?
N5 C77 1.470(11) . ?
N6 C76 1.392(11) . ?
N6 B70 1.445(13) . ?
N6 C78 1.451(12) . ?
C69 H69A 0.9800 . ?
C69 H69B 0.9800 . ?
C69 H69C 0.9800 . ?
C71 C72 1.410(13) . ?
C71 C76 1.419(14) . ?
C72 C73 1.396(14) . ?
C72 H72 0.9500 . ?
C73 C74 1.379(15) . ?
C73 H73 0.9500 . ?
C74 C75 1.411(13) . ?
C74 H74 0.9500 . ?
C75 C76 1.395(13) . ?
C75 H75 0.9500 . ?
C77 H77A 0.9900 . ?
C77 H77B 0.9900 . ?
C78 H78A 0.9900 . ?
C78 H78B 0.9900 . ?
C79 C80 1.521(13) . ?
C79 C84 1.533(12) . ?
C79 H79 1.0000 . ?
C80 C81 1.539(14) . ?
C80 H80A 0.9900 . ?
C80 H80B 0.9900 . ?
C81 C82 1.502(14) . ?
C81 H81A 0.9900 . ?
C81 H81B 0.9900 . ?
C82 C83 1.532(14) . ?
C82 H82A 0.9900 . ?
C82 H82B 0.9900 . ?
C83 C84 1.495(15) . ?
C83 H83A 0.9900 . ?
C83 H83B 0.9900 . ?
C84 H84A 0.9900 . ?
C84 H84B 0.9900 . ?
C85 C90 1.528(13) . ?
C85 C86 1.555(13) . ?
C85 H85 1.0000 . ?
C86 C87 1.529(12) . ?
C86 H86A 0.9900 . ?
C86 H86B 0.9900 . ?
C87 C88 1.524(15) . ?
C87 H87A 0.9900 . ?
C87 H87B 0.9900 . ?
C88 C89 1.501(16) . ?
C88 H88A 0.9900 . ?
C88 H88B 0.9900 . ?
C89 C90 1.541(12) . ?
C89 H89A 0.9900 . ?
C89 H89B 0.9900 . ?
C90 H90A 0.9900 . ?
C90 H90B 0.9900 . ?
C91 C96 1.530(13) . ?
C91 C92 1.538(13) . ?
C91 H91 1.0000 . ?
C92 C93 1.516(13) . ?
C92 H92A 0.9900 . ?
C92 H92B 0.9900 . ?
C93 C94 1.516(15) . ?
C93 H93A 0.9900 . ?
C93 H93B 0.9900 . ?
C94 C95 1.517(16) . ?
C94 H94A 0.9900 . ?
C94 H94B 0.9900 . ?
C95 C96 1.536(14) . ?
C95 H95A 0.9900 . ?
C95 H95B 0.9900 . ?
C96 H96A 0.9900 . ?
C96 H96B 0.9900 . ?
C97 C98 1.540(13) . ?
C97 C102 1.562(13) . ?
C97 H97 1.0000 . ?
C98 C99 1.556(13) . ?
C98 H98A 0.9900 . ?
C98 H98B 0.9900 . ?
C99 C100 1.515(15) . ?
C99 H99A 0.9900 . ?
C99 H99B 0.9900 . ?
C100 C101 1.521(14) . ?
C100 H10C 0.9900 . ?
C100 H10D 0.9900 . ?
C101 C102 1.530(13) . ?
C101 H10E 0.9900 . ?
C101 H10F 0.9900 . ?
C102 H10G 0.9900 . ?
C102 H10H 0.9900 . ?
C103 C104 1.561(18) . ?
C103 H10I 0.9800 . ?
C103 H10J 0.9800 . ?
C103 H10K 0.9800 . ?
C104 C105 1.485(17) . ?
C104 H10L 0.9900 . ?
C104 H10M 0.9900 . ?
C105 C106 1.557(16) . ?
C105 H10N 0.9900 . ?
C105 H10O 0.9900 . ?
C106 C107 1.546(17) . ?
C106 H10P 0.9900 . ?
C106 H10Q 0.9900 . ?
C107 H10R 0.9800 . ?
C107 H10S 0.9800 . ?
C107 H10T 0.9800 . ?

loop_
_geom_torsion_atom_site_label_1
_geom_torsion_atom_site_label_2
_geom_torsion_atom_site_label_3
_geom_torsion_atom_site_label_4
_geom_torsion
_geom_torsion_site_symmetry_1
_geom_torsion_site_symmetry_2
_geom_torsion_site_symmetry_3
_geom_torsion_site_symmetry_4
_geom_torsion_publ_flag
C8 N2 B2 N1 -0.7(10) . . . . ?
C10 N2 B2 N1 173.2(7) . . . . ?
C8 N2 B2 Ni1 -178.0(7) . . . . ?
C10 N2 B2 Ni1 -4.1(13) . . . . ?
C3 N1 B2 N2 -0.4(10) . . . . ?
C9 N1 B2 N2 175.1(7) . . . . ?
C3 N1 B2 Ni1 177.1(7) . . . . ?
C9 N1 B2 Ni1 -7.5(12) . . . . ?
C9 N1 C3 C4 5.6(16) . . . . ?
B2 N1 C3 C4 -179.7(10) . . . . ?
C9 N1 C3 C8 -173.6(9) . . . . ?
B2 N1 C3 C8 1.2(10) . . . . ?
N1 C3 C4 C5 -179.9(9) . . . . ?
C8 C3 C4 C5 -0.8(13) . . . . ?
C3 C4 C5 C6 2.5(15) . . . . ?
C4 C5 C6 C7 -2.6(16) . . . . ?
C5 C6 C7 C8 0.9(15) . . . . ?
C6 C7 C8 N2 -179.2(10) . . . . ?
C6 C7 C8 C3 0.7(14) . . . . ?
B2 N2 C8 C7 -178.7(10) . . . . ?
C10 N2 C8 C7 8.3(17) . . . . ?
B2 N2 C8 C3 1.4(10) . . . . ?
C10 N2 C8 C3 -171.6(8) . . . . ?
C4 C3 C8 C7 -0.7(13) . . . . ?
N1 C3 C8 C7 178.5(8) . . . . ?
C4 C3 C8 N2 179.2(8) . . . . ?
N1 C3 C8 N2 -1.6(9) . . . . ?
C3 N1 C9 P1 -179.5(8) . . . . ?
B2 N1 C9 P1 6.2(10) . . . . ?
C11 P1 C9 N1 -125.5(6) . . . . ?
C17 P1 C9 N1 123.5(6) . . . . ?
Ni1 P1 C9 N1 -3.6(7) . . . . ?
C8 N2 C10 P2 -179.7(8) . . . . ?
B2 N2 C10 P2 7.8(9) . . . . ?
C29 P2 C10 N2 -133.1(6) . . . . ?
C23 P2 C10 N2 114.2(6) . . . . ?
Ni1 P2 C10 N2 -8.9(6) . . . . ?
C17 P1 C11 C12 177.5(6) . . . . ?
C9 P1 C11 C12 70.6(7) . . . . ?
Ni1 P1 C11 C12 -50.7(7) . . . . ?
C17 P1 C11 C16 49.7(8) . . . . ?
C9 P1 C11 C16 -57.2(8) . . . . ?
Ni1 P1 C11 C16 -178.4(6) . . . . ?
C16 C11 C12 C13 -52.5(11) . . . . ?
P1 C11 C12 C13 176.8(6) . . . . ?
C11 C12 C13 C14 51.8(11) . . . . ?
C12 C13 C14 C15 -54.1(11) . . . . ?
C13 C14 C15 C16 58.1(11) . . . . ?
C14 C15 C16 C11 -58.0(10) . . . . ?
C12 C11 C16 C15 54.5(10) . . . . ?
P1 C11 C16 C15 -178.9(6) . . . . ?
C11 P1 C17 C22 -178.9(6) . . . . ?
C9 P1 C17 C22 -69.4(7) . . . . ?
Ni1 P1 C17 C22 52.8(7) . . . . ?
C11 P1 C17 C18 57.0(7) . . . . ?
C9 P1 C17 C18 166.4(7) . . . . ?
Ni1 P1 C17 C18 -71.3(7) . . . . ?
C22 C17 C18 C19 56.8(10) . . . . ?
P1 C17 C18 C19 -179.3(7) . . . . ?
C17 C18 C19 C20 -56.5(11) . . . . ?
C18 C19 C20 C21 57.7(12) . . . . ?
C19 C20 C21 C22 -59.1(13) . . . . ?
C18 C17 C22 C21 -57.5(10) . . . . ?
P1 C17 C22 C21 176.4(6) . . . . ?
C20 C21 C22 C17 59.2(11) . . . . ?
C29 P2 C23 C28 -174.8(6) . . . . ?
C10 P2 C23 C28 -65.6(7) . . . . ?
Ni1 P2 C23 C28 55.4(7) . . . . ?
C29 P2 C23 C24 61.8(7) . . . . ?
C10 P2 C23 C24 171.0(6) . . . . ?
Ni1 P2 C23 C24 -68.0(6) . . . . ?
C28 C23 C24 C25 53.5(11) . . . . ?
P2 C23 C24 C25 176.8(7) . . . . ?
C23 C24 C25 C26 -55.3(11) . . . . ?
C24 C25 C26 C27 57.9(12) . . . . ?
C25 C26 C27 C28 -56.9(12) . . . . ?
C24 C23 C28 C27 -53.9(11) . . . . ?
P2 C23 C28 C27 -177.9(7) . . . . ?
C26 C27 C28 C23 56.0(11) . . . . ?
C23 P2 C29 C34 179.1(6) . . . . ?
C10 P2 C29 C34 72.6(7) . . . . ?
Ni1 P2 C29 C34 -50.5(7) . . . . ?
C23 P2 C29 C30 52.7(8) . . . . ?
C10 P2 C29 C30 -53.8(7) . . . . ?
Ni1 P2 C29 C30 -176.9(6) . . . . ?
C34 C29 C30 C31 53.8(10) . . . . ?
P2 C29 C30 C31 178.6(6) . . . . ?
C29 C30 C31 C32 -56.9(11) . . . . ?
C30 C31 C32 C33 58.1(11) . . . . ?
C31 C32 C33 C34 -55.3(11) . . . . ?
C30 C29 C34 C33 -54.0(11) . . . . ?
P2 C29 C34 C33 177.2(6) . . . . ?
C32 C33 C34 C29 54.0(11) . . . . ?
C37 N3 B36 N4 -1.6(10) . . . . ?
C43 N3 B36 N4 180.0(7) . . . . ?
C37 N3 B36 Ni2 177.2(7) . . . . ?
C43 N3 B36 Ni2 -1.2(12) . . . . ?
C42 N4 B36 N3 1.1(10) . . . . ?
C44 N4 B36 N3 173.9(7) . . . . ?
C42 N4 B36 Ni2 -177.6(7) . . . . ?
C44 N4 B36 Ni2 -4.9(12) . . . . ?
B36 N3 C37 C38 -177.3(9) . . . . ?
C43 N3 C37 C38 1.0(16) . . . . ?
B36 N3 C37 C42 1.4(10) . . . . ?
C43 N3 C37 C42 179.6(9) . . . . ?
N3 C37 C38 C39 179.5(10) . . . . ?
C42 C37 C38 C39 1.0(14) . . . . ?
C37 C38 C39 C40 -1.3(15) . . . . ?
C38 C39 C40 C41 1.6(16) . . . . ?
C39 C40 C41 C42 -1.5(15) . . . . ?
C40 C41 C42 N4 -177.8(9) . . . . ?
C40 C41 C42 C37 1.2(14) . . . . ?
B36 N4 C42 C41 178.7(10) . . . . ?
C44 N4 C42 C41 6.8(16) . . . . ?
B36 N4 C42 C37 -0.3(10) . . . . ?
C44 N4 C42 C37 -172.2(8) . . . . ?
C38 C37 C42 C41 -1.0(13) . . . . ?
N3 C37 C42 C41 -179.8(8) . . . . ?
C38 C37 C42 N4 178.2(8) . . . . ?
N3 C37 C42 N4 -0.6(9) . . . . ?
C37 N3 C43 P3 -177.1(8) . . . . ?
B36 N3 C43 P3 1.0(10) . . . . ?
C45 P3 C43 N3 125.0(6) . . . . ?
C51 P3 C43 N3 -122.9(6) . . . . ?
Ni2 P3 C43 N3 -0.6(7) . . . . ?
C42 N4 C44 P4 178.9(8) . . . . ?
B36 N4 C44 P4 7.8(10) . . . . ?
C57 P4 C44 N4 -131.4(6) . . . . ?
C63 P4 C44 N4 116.6(6) . . . . ?
Ni2 P4 C44 N4 -7.9(7) . . . . ?
C51 P3 C45 C46 50.7(8) . . . . ?
C43 P3 C45 C46 160.8(7) . . . . ?
Ni2 P3 C45 C46 -77.5(7) . . . . ?
C51 P3 C45 C50 173.1(6) . . . . ?
C43 P3 C45 C50 -76.8(7) . . . . ?
Ni2 P3 C45 C50 44.9(7) . . . . ?
C50 C45 C46 C47 55.7(10) . . . . ?
P3 C45 C46 C47 176.4(7) . . . . ?
C45 C46 C47 C48 -57.1(11) . . . . ?
C46 C47 C48 C49 58.2(12) . . . . ?
C47 C48 C49 C50 -58.2(13) . . . . ?
C48 C49 C50 C45 56.8(13) . . . . ?
C46 C45 C50 C49 -55.9(11) . . . . ?
P3 C45 C50 C49 179.1(8) . . . . ?
C45 P3 C51 C56 -179.5(6) . . . . ?
C43 P3 C51 C56 73.1(7) . . . . ?
Ni2 P3 C51 C56 -48.6(7) . . . . ?
C45 P3 C51 C52 54.2(8) . . . . ?
C43 P3 C51 C52 -53.2(8) . . . . ?
Ni2 P3 C51 C52 -174.9(6) . . . . ?
C56 C51 C52 C53 56.0(10) . . . . ?
P3 C51 C52 C53 -179.3(7) . . . . ?
C51 C52 C53 C54 -58.3(11) . . . . ?
C52 C53 C54 C55 57.7(11) . . . . ?
C53 C54 C55 C56 -53.0(11) . . . . ?
C52 C51 C56 C55 -53.8(11) . . . . ?
P3 C51 C56 C55 177.1(6) . . . . ?
C54 C55 C56 C51 51.3(11) . . . . ?
C63 P4 C57 C62 56.2(8) . . . . ?
C44 P4 C57 C62 -50.8(8) . . . . ?
Ni2 P4 C57 C62 -172.9(6) . . . . ?
C63 P4 C57 C58 -177.9(6) . . . . ?
C44 P4 C57 C58 75.0(7) . . . . ?
Ni2 P4 C57 C58 -47.1(7) . . . . ?
C62 C57 C58 C59 -53.0(11) . . . . ?
P4 C57 C58 C59 178.1(7) . . . . ?
C57 C58 C59 C60 52.7(11) . . . . ?
C58 C59 C60 C61 -55.7(11) . . . . ?
C59 C60 C61 C62 57.9(11) . . . . ?
C60 C61 C62 C57 -57.7(10) . . . . ?
C58 C57 C62 C61 54.9(10) . . . . ?
P4 C57 C62 C61 178.6(6) . . . . ?
C57 P4 C63 C64 -179.1(6) . . . . ?
C44 P4 C63 C64 -68.9(7) . . . . ?
Ni2 P4 C63 C64 51.9(7) . . . . ?
C57 P4 C63 C68 59.0(7) . . . . ?
C44 P4 C63 C68 169.2(6) . . . . ?
Ni2 P4 C63 C68 -70.0(7) . . . . ?
C68 C63 C64 C65 -56.0(10) . . . . ?
P4 C63 C64 C65 -179.1(6) . . . . ?
C63 C64 C65 C66 57.8(11) . . . . ?
C64 C65 C66 C67 -58.1(11) . . . . ?
C65 C66 C67 C68 58.2(11) . . . . ?
C66 C67 C68 C63 -56.1(11) . . . . ?
C64 C63 C68 C67 55.2(10) . . . . ?
P4 C63 C68 C67 175.9(7) . . . . ?
C71 N5 B70 N6 -1.7(10) . . . . ?
C77 N5 B70 N6 174.0(7) . . . . ?
C71 N5 B70 Ni3 179.0(7) . . . . ?
C77 N5 B70 Ni3 -5.3(13) . . . . ?
C76 N6 B70 N5 1.8(9) . . . . ?
C78 N6 B70 N5 177.8(7) . . . . ?
C76 N6 B70 Ni3 -178.9(7) . . . . ?
C78 N6 B70 Ni3 -2.9(12) . . . . ?
B70 N5 C71 C72 -175.5(9) . . . . ?
C77 N5 C71 C72 9.4(15) . . . . ?
B70 N5 C71 C76 1.0(9) . . . . ?
C77 N5 C71 C76 -174.1(8) . . . . ?
N5 C71 C72 C73 178.6(9) . . . . ?
C76 C71 C72 C73 2.5(13) . . . . ?
C71 C72 C73 C74 -1.7(14) . . . . ?
C72 C73 C74 C75 1.1(15) . . . . ?
C73 C74 C75 C76 -1.3(14) . . . . ?
B70 N6 C76 C75 178.7(9) . . . . ?
C78 N6 C76 C75 3.3(15) . . . . ?
B70 N6 C76 C71 -1.3(9) . . . . ?
C78 N6 C76 C71 -176.8(8) . . . . ?
C74 C75 C76 N6 -177.9(9) . . . . ?
C74 C75 C76 C71 2.2(12) . . . . ?
N5 C71 C76 N6 0.2(8) . . . . ?
C72 C71 C76 N6 177.2(8) . . . . ?
N5 C71 C76 C75 -179.8(8) . . . . ?
C72 C71 C76 C75 -2.9(12) . . . . ?
C71 N5 C77 P5 -178.4(7) . . . . ?
B70 N5 C77 P5 6.8(9) . . . . ?
C85 P5 C77 N5 -128.4(6) . . . . ?
C79 P5 C77 N5 121.2(6) . . . . ?
Ni3 P5 C77 N5 -6.4(6) . . . . ?
C76 N6 C78 P6 179.3(7) . . . . ?
B70 N6 C78 P6 4.3(9) . . . . ?
C97 P6 C78 N6 -127.5(6) . . . . ?
C91 P6 C78 N6 120.6(6) . . . . ?
Ni3 P6 C78 N6 -4.3(6) . . . . ?
C85 P5 C79 C80 55.3(7) . . . . ?
C77 P5 C79 C80 165.6(7) . . . . ?
Ni3 P5 C79 C80 -71.7(7) . . . . ?
C85 P5 C79 C84 179.1(6) . . . . ?
C77 P5 C79 C84 -70.6(7) . . . . ?
Ni3 P5 C79 C84 52.1(7) . . . . ?
C84 C79 C80 C81 54.6(11) . . . . ?
P5 C79 C80 C81 178.5(7) . . . . ?
C79 C80 C81 C82 -55.4(12) . . . . ?
C80 C81 C82 C83 54.4(13) . . . . ?
C81 C82 C83 C84 -55.0(13) . . . . ?
C82 C83 C84 C79 55.8(12) . . . . ?
C80 C79 C84 C83 -55.6(11) . . . . ?
P5 C79 C84 C83 178.2(7) . . . . ?
C79 P5 C85 C90 52.6(8) . . . . ?
C77 P5 C85 C90 -54.2(8) . . . . ?
Ni3 P5 C85 C90 -176.3(6) . . . . ?
C79 P5 C85 C86 178.6(6) . . . . ?
C77 P5 C85 C86 71.8(7) . . . . ?
Ni3 P5 C85 C86 -50.3(7) . . . . ?
C90 C85 C86 C87 -54.0(10) . . . . ?
P5 C85 C86 C87 175.0(6) . . . . ?
C85 C86 C87 C88 54.5(11) . . . . ?
C86 C87 C88 C89 -55.6(11) . . . . ?
C87 C88 C89 C90 56.6(11) . . . . ?
C86 C85 C90 C89 55.2(10) . . . . ?
P5 C85 C90 C89 -179.4(7) . . . . ?
C88 C89 C90 C85 -57.5(11) . . . . ?
C97 P6 C91 C96 56.9(8) . . . . ?
C78 P6 C91 C96 166.5(7) . . . . ?
Ni3 P6 C91 C96 -71.6(8) . . . . ?
C97 P6 C91 C92 -178.9(7) . . . . ?
C78 P6 C91 C92 -69.3(7) . . . . ?
Ni3 P6 C91 C92 52.6(7) . . . . ?
C96 C91 C92 C93 -53.9(12) . . . . ?
P6 C91 C92 C93 179.6(8) . . . . ?
C91 C92 C93 C94 56.1(13) . . . . ?
C92 C93 C94 C95 -56.6(13) . . . . ?
C93 C94 C95 C96 56.2(12) . . . . ?
C92 C91 C96 C95 52.4(12) . . . . ?
P6 C91 C96 C95 176.2(8) . . . . ?
C94 C95 C96 C91 -54.5(12) . . . . ?
C91 P6 C97 C98 54.9(8) . . . . ?
C78 P6 C97 C98 -53.0(7) . . . . ?
Ni3 P6 C97 C98 -175.1(6) . . . . ?
C91 P6 C97 C102 179.7(6) . . . . ?
C78 P6 C97 C102 71.8(7) . . . . ?
Ni3 P6 C97 C102 -50.3(7) . . . . ?
C102 C97 C98 C99 53.6(10) . . . . ?
P6 C97 C98 C99 176.9(6) . . . . ?
C97 C98 C99 C100 -57.2(10) . . . . ?
C98 C99 C100 C101 57.9(11) . . . . ?
C99 C100 C101 C102 -56.5(11) . . . . ?
C100 C101 C102 C97 53.9(11) . . . . ?
C98 C97 C102 C101 -52.4(10) . . . . ?
P6 C97 C102 C101 179.3(6) . . . . ?
C103 C104 C105 C106 -173.8(10) . . . . ?
C104 C105 C106 C107 -173.0(11) . . . . ?
